data_7128259
loop_
_publ_author_name
'Hong, Juan'
'Xiao, Xuxian'
'Liu, Haoliang'
'Fu, Lin'
'Wang, Xin-Chang'
'Zhou, Long'
'Wang, Xiao-Ye'
'Qiu, Zijie'
'Cao, Xiao-Yu'
'Narita, Akimitsu'
'M\"ullen, Klaus'
'Hu, Yunbin'

_publ_section_title
;
 X-shaped thiadiazole-containing double [7]heterohelicene with strong
 chiroptical response and \p-stacked homochiral assembly.
;
_journal_issue 45
_journal_name_full 'Chemical communications (Cambridge, England)'
_journal_page_first 5566
_journal_page_last 5569
_journal_paper_doi 10.1039/d1cc01631h
_journal_volume 57
_journal_year 2021
_chemical_formula_moiety 'C50 H30 N8 S4, 0.5(C7 H8)'
_chemical_formula_sum 'C53.5 H34 N8 S4'
_chemical_formula_weight 917.12
_space_group_crystal_system monoclinic
_space_group_IT_number 4
_space_group_name_Hall 'P 2yb'
_space_group_name_H-M_alt 'P 1 21 1'
_atom_sites_solution_hydrogens geom
_audit_creation_date 2021-03-06
_audit_creation_method
;
Olex2 1.3
(compiled 2020.02.04 svn.rd84adfe8 for OlexSys, GUI svn.r6032)
;
_audit_update_record
;
2021-03-07 deposited with the CCDC.	2021-04-29 downloaded from the CCDC.
;
_cell_angle_alpha 90
_cell_angle_beta 94.46(6)
_cell_angle_gamma 90
_cell_formula_units_Z 4
_cell_length_a 24.74(8)
_cell_length_b 8.05(2)
_cell_length_c 25.10(9)
_cell_measurement_reflns_used 2856
_cell_measurement_temperature 150.15
_cell_measurement_theta_max 28.16
_cell_measurement_theta_min 1.85
_cell_volume 4984(3)
_computing_molecular_graphics 'Olex2 1.3 (Dolomanov et al., 2009)'
_computing_publication_material 'Olex2 1.3 (Dolomanov et al., 2009)'
_computing_structure_refinement 'SHELXL 2018/3 (Sheldrick, 2015)'
_computing_structure_solution 'SHELXT 2014/5 (Sheldrick, 2014)'
_diffrn_ambient_temperature 150.15
_diffrn_detector 'Bruker APEX2 area detector'
_diffrn_detector_area_resol_mean 7.9
_diffrn_detector_type 'CCD area detector'
_diffrn_measured_fraction_theta_full 0.996
_diffrn_measured_fraction_theta_max 0.996
_diffrn_measurement_device 'three-circle diffractometer'
_diffrn_measurement_device_type 'Bruker APEX2 microsource'
_diffrn_measurement_method '\w and \f scans'
_diffrn_radiation_monochromator 'mirror optics'
_diffrn_radiation_probe x-ray
_diffrn_radiation_type MoK\a
_diffrn_radiation_wavelength 0.71073
_diffrn_reflns_av_R_equivalents 0.1440
_diffrn_reflns_av_unetI/netI 0.0763
_diffrn_reflns_Laue_measured_fraction_full 0.996
_diffrn_reflns_Laue_measured_fraction_max 0.996
_diffrn_reflns_limit_h_max 29
_diffrn_reflns_limit_h_min -29
_diffrn_reflns_limit_k_max 9
_diffrn_reflns_limit_k_min -9
_diffrn_reflns_limit_l_max 29
_diffrn_reflns_limit_l_min -29
_diffrn_reflns_number 149719
_diffrn_reflns_point_group_measured_fraction_full 0.998
_diffrn_reflns_point_group_measured_fraction_max 0.998
_diffrn_reflns_theta_full 24.999
_diffrn_reflns_theta_max 24.999
_diffrn_reflns_theta_min 2.227
_diffrn_source 'microfocus sealed X-ray tube'
_diffrn_source_type 'Incoatec I\ms'
_exptl_absorpt_coefficient_mu 0.235
_exptl_absorpt_correction_T_max 0.5
_exptl_absorpt_correction_T_min 0.2
_exptl_absorpt_correction_type multi-scan
_exptl_crystal_colour yellow
_exptl_crystal_density_diffrn 1.223
_exptl_crystal_description block
_exptl_crystal_F_000 1900
_exptl_crystal_size_max 0.29
_exptl_crystal_size_mid 0.11
_exptl_crystal_size_min 0.07
_refine_diff_density_max 0.940
_refine_diff_density_min -1.112
_refine_diff_density_rms 0.078
_refine_ls_abs_structure_details
;
 Refined as an inversion twin.
;
_refine_ls_abs_structure_Flack 0.01(9)
_refine_ls_extinction_method none
_refine_ls_goodness_of_fit_ref 1.062
_refine_ls_hydrogen_treatment constr
_refine_ls_matrix_type full
_refine_ls_number_parameters 1194
_refine_ls_number_reflns 17558
_refine_ls_number_restraints 115
_refine_ls_restrained_S_all 1.092
_refine_ls_R_factor_all 0.0861
_refine_ls_R_factor_gt 0.0667
_refine_ls_shift/su_max 0.002
_refine_ls_shift/su_mean 0.000
_refine_ls_structure_factor_coef Fsqd
_refine_ls_weighting_details 'w=1/[\s^2^(Fo^2^)+(0.1189P)^2^] where P=(Fo^2^+2Fc^2^)/3'
_refine_ls_weighting_scheme calc
_refine_ls_wR_factor_gt 0.1761
_refine_ls_wR_factor_ref 0.1861
_reflns_Friedel_coverage 0.859
_reflns_Friedel_fraction_full 1.000
_reflns_Friedel_fraction_max 1.000
_reflns_number_gt 13842
_reflns_number_total 17558
_reflns_threshold_expression 'I > 2\s(I)'
_cod_data_source_file d1cc01631h2.cif
_cod_data_source_block 1
_cod_depositor_comments
;
Adding full bibliography for 7128259--7128261.cif.

2024-06-28
Z value and formula fixed to values more according to usual
chemical conventions.                 miguel
;
_cod_original_formula_sum 'C107 H68 N16 S8'
_cod_original_formula_weight 1834.25
_cod_original_formula_moiety '2(C50 H30 N8 S4), C7 H8'
_cod_original_formula_units_Z 2
_cod_original_cell_volume 4983(28)
_cod_database_code 7128259
_shelx_shelxl_version_number 2018/3
_shelx_space_group_comment
;
The symmetry employed for this shelxl refinement is uniquely defined
by the following loop, which should always be used as a source of
symmetry information in preference to the above space-group names.
They are only intended as comments.
;
_shelx_estimated_absorpt_t_max 0.984
_shelx_estimated_absorpt_t_min 0.935
_olex2_refinement_description
;
1. Twinned data refinement
 Scales: 0.99(9)
 0.01(9)
2. Fixed Uiso
 At 1.2 times of:
  All C(H) groups
 At 1.5 times of:
  All C(H,H,H) groups
3. Restrained distances
 C55-C03F
 1.35 with sigma of 0.01
 H1A-H02I
 2.5 with sigma of 0.01
 H3B-H57C
 2.5 with sigma of 0.01
4. Rigid bond restraints
 C1, C035
 with sigma for 1-2 distances of 0.002 and sigma for 1-3 distances of 0.001
 C55, C03F
 with sigma for 1-2 distances of 0.002 and sigma for 1-3 distances of 0.001
 N4E, C017
 with sigma for 1-2 distances of 0.002 and sigma for 1-3 distances of 0.001
 C02Y, C035
 with sigma for 1-2 distances of 0.002 and sigma for 1-3 distances of 0.001
 C3, C35
 with sigma for 1-2 distances of 0.002 and sigma for 1-3 distances of 0.001
 C02I, C02Y
 with sigma for 1-2 distances of 0.002 and sigma for 1-3 distances of 0.001
 C03B, C03F
 with sigma for 1-2 distances of 0.002 and sigma for 1-3 distances of 0.001
 C03D, C03F
 with sigma for 1-2 distances of 0.002 and sigma for 1-3 distances of 0.001
 C02U, C03B
 with sigma for 1-2 distances of 0.002 and sigma for 1-3 distances of 0.001
 C037, C03D
 with sigma for 1-2 distances of 0.002 and sigma for 1-3 distances of 0.001
5. Uiso/Uaniso restraints and constraints
C1 \\sim C035: within 2A with sigma of 0.002 and sigma for terminal atoms of
0.001 within 2A
C55 \\sim C03F: within 2A with sigma of 0.002 and sigma for terminal atoms of
0.001 within 2A
N4E \\sim C017: within 2A with sigma of 0.002 and sigma for terminal atoms of
0.001 within 2A
C02Y \\sim C035: within 2A with sigma of 0.002 and sigma for terminal atoms of
0.001 within 2A
C3 \\sim C55: within 2A with sigma of 0.002 and sigma for terminal atoms of
0.001 within 2A
C02I \\sim C02Y: within 2A with sigma of 0.002 and sigma for terminal atoms of
0.001 within 2A
C03B \\sim C03F: within 2A with sigma of 0.002 and sigma for terminal atoms of
0.001 within 2A
C03D \\sim C03F: within 2A with sigma of 0.002 and sigma for terminal atoms of
0.001 within 2A
C02U \\sim C03B: within 2A with sigma of 0.002 and sigma for terminal atoms of
0.001 within 2A
C037 \\sim C03D: within 2A with sigma of 0.002 and sigma for terminal atoms of
0.001 within 2A
Uanis(C55) \\sim Ueq, Uanis(C56) \\sim Ueq, Uanis(C57) \\sim Ueq, Uanis(C3)
\\sim Ueq: with sigma of 0.001 and sigma for terminal atoms of 0.002
Uanis(C1) \\sim Ueq, Uanis(C2) \\sim Ueq: with sigma of 0.001 and sigma for
terminal atoms of 0.002
Uanis(C03E) \\sim Ueq: with sigma of 0.001 and sigma for terminal atoms of 0.002
6.a Aromatic/amide H refined with riding coordinates:
 C5M(H5M), C6S(H6S), C019(H019), C01E(H01E), C01O(H01O), C01U(H01U),
 C023(H023), C024(H024), C02A(H02A), C02B(H02B), C02C(H02C), C02D(H02D),
 C02E(H02E), C02G(H02G), C02I(H02I), C02M(H02M), C02O(H02O), C02P(H02P),
 C02Q(H02Q), C02T(H02T), C030(H030), C031(H031), C03B(H03J), C03D(H03K),
 C31(H31), C33(H33), C30(H30), C35(H35), C34(H34)
6.b Idealised Me refined as rotating group:
 C02J(H02F,H02H,H02J), C02S(H02K,H02L,H02N), C02V(H02R,H02S,H02U), C03E(H03A,
 H03B,H03C), C03G(H03D,H03E,H03F), C2(H2A,H2B,H2C), C03L(H03G,H03H,H03I),
 C1(H1A,H1B,H1C), C36(H36A,H36B,H36C), C50(H50A,H50B,H50C), C56(H56A,H56B,H56C),
  C57(H57A,H57B,H57C), C3(H3A,H3B,H3C)
;
_smtbx_masks_void_probe_radius 1.2
_smtbx_masks_void_truncation_radius 1.2
_olex2_submission_special_instructions 'No special instructions were received'

loop_
_space_group_symop_operation_xyz
'x, y, z'
'-x, y+1/2, -z'

loop_
_atom_site_label
_atom_site_type_symbol
_atom_site_fract_x
_atom_site_fract_y
_atom_site_fract_z
_atom_site_U_iso_or_equiv
_atom_site_adp_type
_atom_site_occupancy
_atom_site_site_symmetry_order
_atom_site_calc_flag
_atom_site_refinement_flags_posn
_atom_site_refinement_flags_adp
_atom_site_refinement_flags_occupancy
_atom_site_disorder_assembly
_atom_site_disorder_group
S1 S 0.37917(7) 0.0297(2) 0.91031(7) 0.0312(4) Uani 1 1 d . . . . .
S4 S 0.40163(7) 0.6191(2) 0.85984(6) 0.0302(4) Uani 1 1 d . . . . .
S2 S 0.73318(7) 0.2680(2) 0.67929(7) 0.0341(4) Uani 1 1 d . . . . .
S7 S 1.09692(7) 0.7367(2) 0.42191(7) 0.0385(4) Uani 1 1 d . . . . .
S6 S 0.81295(7) 1.5976(2) 0.31874(7) 0.0368(4) Uani 1 1 d . . . . .
S3 S 0.61643(8) -0.2897(2) 0.63463(7) 0.0419(5) Uani 1 1 d . . . . .
S5 S 0.67548(7) 1.1545(3) 0.31535(8) 0.0454(5) Uani 1 1 d . . . . .
S8 S 0.98455(9) 0.3399(3) 0.30152(10) 0.0539(6) Uani 1 1 d . . . . .
N1 N 0.4243(2) 0.0680(6) 0.86958(19) 0.0255(12) Uani 1 1 d . . . . .
N7A N 0.6768(2) 0.2347(7) 0.7052(2) 0.0286(12) Uani 1 1 d . . . . .
N9B N 1.0382(2) 0.7953(7) 0.3979(2) 0.0309(13) Uani 1 1 d . . . . .
N3C N 0.4370(2) 0.4751(6) 0.8353(2) 0.0240(11) Uani 1 1 d . . . . .
N2D N 0.3244(2) 0.0866(8) 0.8753(2) 0.0365(14) Uani 1 1 d . . . . .
N4E N 0.4246(2) 0.6138(7) 0.9219(2) 0.0317(11) Uani 1 1 d . U . . .
C00F C 0.5020(2) 0.2028(7) 0.7239(2) 0.0223(13) Uani 1 1 d . . . . .
C1G C 0.4663(2) 0.2393(8) 0.6780(2) 0.0248(13) Uani 1 1 d . . . . .
N15H N 0.8330(2) 1.4072(7) 0.3235(2) 0.0314(13) Uani 1 1 d . . . . .
N8I N 0.7125(2) 0.2890(7) 0.6168(2) 0.0289(12) Uani 1 1 d . . . . .
N6J N 0.5980(2) -0.1374(6) 0.6705(2) 0.0301(13) Uani 1 1 d . . . . .
N13K N 0.7386(2) 1.0990(7) 0.3236(2) 0.0371(14) Uani 1 1 d . . . . .
N10L N 1.1290(2) 0.7321(8) 0.3688(3) 0.0441(15) Uani 1 1 d . . . . .
C5M C 0.8195(3) 0.9667(8) 0.5230(2) 0.0265(14) Uani 1 1 d . . . . .
H5M H 0.795166 1.038034 0.539514 0.032 Uiso 1 1 calc R U . . .
N5N N 0.6698(3) -0.3527(7) 0.6694(2) 0.0424(15) Uani 1 1 d . . . . .
N16O N 0.7865(2) 1.6214(7) 0.3757(2) 0.0385(14) Uani 1 1 d . . . . .
N11P N 0.9626(2) 0.5237(8) 0.3137(2) 0.0385(14) Uani 1 1 d . . . . .
C4Q C 0.5571(2) 0.1705(7) 0.7190(2) 0.0204(12) Uani 1 1 d . . . . .
C3R C 0.5710(2) 0.1358(7) 0.8146(2) 0.0221(13) Uani 1 1 d . . . . .
C6S C 0.8757(3) 0.7272(8) 0.5257(2) 0.0299(15) Uani 1 1 d . . . . .
H6S H 0.890985 0.634236 0.544686 0.036 Uiso 1 1 calc R U . . .
C2T C 0.4809(2) 0.1991(7) 0.7757(2) 0.0222(13) Uani 1 1 d . . . . .
C00U C 0.4705(2) 0.4129(7) 0.8757(2) 0.0201(12) Uani 1 1 d . . . . .
C00V C 0.8821(2) 0.9286(7) 0.3924(2) 0.0226(13) Uani 1 1 d . . . . .
N12W N 0.9885(3) 0.2589(8) 0.3606(3) 0.056(2) Uani 1 1 d . . . . .
C00X C 0.4235(3) 0.1858(8) 0.7784(2) 0.0250(13) Uani 1 1 d . . . . .
C00Y C 0.6084(2) 0.1045(7) 0.8599(2) 0.0223(13) Uani 1 1 d . . . . .
C00Z C 0.5869(2) 0.0969(7) 0.7628(2) 0.0226(13) Uani 1 1 d . . . . .
C010 C 1.0392(2) 0.8102(8) 0.3456(3) 0.0293(15) Uani 1 1 d . . . . .
C011 C 0.8552(2) 1.0557(7) 0.3625(2) 0.0236(13) Uani 1 1 d . . . . .
C012 C 0.6378(2) 0.2376(7) 0.6652(2) 0.0233(13) Uani 1 1 d . . . . .
C013 C 0.5108(2) 0.2855(7) 0.8703(2) 0.0216(13) Uani 1 1 d . . . . .
C014 C 0.5195(2) 0.2052(7) 0.8200(2) 0.0186(12) Uani 1 1 d . . . . .
C015 C 0.8913(2) 0.7574(8) 0.4750(2) 0.0263(14) Uani 1 1 d . . . . .
C016 C 0.9563(2) 0.5297(8) 0.3657(3) 0.0271(14) Uani 1 1 d . . . . .
C017 C 0.4637(3) 0.4922(8) 0.9258(2) 0.0275(12) Uani 1 1 d . U . . .
C018 C 0.9345(3) 0.6671(8) 0.3946(3) 0.0272(14) Uani 1 1 d . . . . .
C019 C 0.4965(3) 0.4477(8) 0.9710(3) 0.0300(15) Uani 1 1 d . . . . .
H019 H 0.490563 0.493152 1.005031 0.036 Uiso 1 1 calc R U . . .
C01A C 0.4877(3) 0.2602(8) 0.6277(2) 0.0292(14) Uani 1 1 d . . . . .
C01B C 0.8391(2) 0.8243(8) 0.5503(2) 0.0255(14) Uani 1 1 d . . . . .
C01C C 0.7936(3) 1.4732(8) 0.4013(3) 0.0321(16) Uani 1 1 d . . . . .
C01D C 0.8215(3) 0.7725(9) 0.6048(3) 0.0364(16) Uani 1 1 d . . . . .
C01E C 0.5370(3) 0.3386(8) 0.9654(2) 0.0271(14) Uani 1 1 d . . . . .
H01E H 0.560259 0.310735 0.996020 0.033 Uiso 1 1 calc R U . . .
C01F C 0.5955(2) 0.1631(8) 0.9110(2) 0.0254(13) Uani 1 1 d . . . . .
C01G C 0.3880(3) 0.2171(8) 0.7331(2) 0.0292(14) Uani 1 1 d . . . . .
C01H C 0.8191(3) 1.3499(7) 0.3701(3) 0.0251(14) Uani 1 1 d . . . . .
C01I C 0.9242(3) 0.6357(8) 0.4469(3) 0.0285(14) Uani 1 1 d . . . . .
C01J C 0.5466(2) 0.2621(7) 0.9150(2) 0.0204(12) Uani 1 1 d . . . . .
C01K C 0.3984(2) 0.1306(7) 0.8254(2) 0.0263(14) Uani 1 1 d . . . . .
C01L C 0.9220(2) 0.8248(8) 0.3690(2) 0.0240(13) Uani 1 1 d . . . . .
C01M C 0.4094(2) 0.2534(8) 0.6823(2) 0.0267(14) Uani 1 1 d . . . . .
C01N C 0.8286(3) 1.1405(8) 0.2139(3) 0.0337(16) Uani 1 1 d . . . . .
C01O C 0.7805(3) 1.4393(9) 0.4545(3) 0.0360(16) Uani 1 1 d . . . . .
H01O H 0.763598 1.520445 0.475039 0.043 Uiso 1 1 calc R U . . .
C01P C 0.6336(3) -0.1302(7) 0.7135(3) 0.0287(15) Uani 1 1 d . . . . .
C01Q C 0.8700(2) 0.8987(7) 0.4461(2) 0.0218(13) Uani 1 1 d . . . . .
C01R C 0.5799(2) 0.2170(7) 0.6688(2) 0.0231(13) Uani 1 1 d . . . . .
C01S C 0.6663(3) -0.0555(8) 0.8041(3) 0.0290(15) Uani 1 1 d . . . . .
C01T C 0.3409(3) 0.1389(9) 0.8281(3) 0.0363(16) Uani 1 1 d . . . . .
C01U C 0.7891(3) 1.2127(11) 0.1762(3) 0.050(2) Uani 1 1 d . . . . .
H01U H 0.799274 1.237336 0.141340 0.060 Uiso 1 1 calc R U . . .
C01V C 0.6747(3) -0.2520(8) 0.7128(3) 0.0332(15) Uani 1 1 d . . . . .
C01W C 0.8160(3) 1.1128(8) 0.2671(2) 0.0309(15) Uani 1 1 d . . . . .
C01X C 0.6307(3) -0.0215(7) 0.7597(2) 0.0239(13) Uani 1 1 d . . . . .
C01Y C 0.8294(2) 1.1850(7) 0.3928(2) 0.0214(13) Uani 1 1 d . . . . .
C01Z C 0.9409(2) 0.8857(7) 0.3217(2) 0.0242(13) Uani 1 1 d . . . . .
C020 C 0.5461(3) 0.2599(8) 0.6239(2) 0.0273(14) Uani 1 1 d . . . . .
C021 C 0.8184(2) 1.1609(7) 0.4451(3) 0.0240(13) Uani 1 1 d . . . . .
C022 C 0.9062(3) 0.9838(8) 0.2879(3) 0.0283(14) Uani 1 1 d . . . . .
C023 C 0.6319(3) 0.1293(10) 0.9549(3) 0.0414(18) Uani 1 1 d . . . . .
H023 H 0.621978 0.158739 0.989423 0.050 Uiso 1 1 calc R U . . .
C024 C 0.6227(3) 0.3004(9) 0.5688(3) 0.0333(16) Uani 1 1 d . . . . .
H024 H 0.635829 0.319229 0.534729 0.040 Uiso 1 1 calc R U . . .
C025 C 0.8573(2) 1.0529(8) 0.3064(2) 0.0255(14) Uani 1 1 d . . . . .
C026 C 0.6568(3) 0.0208(8) 0.8541(2) 0.0281(14) Uani 1 1 d . . . . .
C027 C 1.0929(3) 0.7774(10) 0.3292(3) 0.0378(17) Uani 1 1 d . . . . .
C028 C 0.6596(3) 0.2729(8) 0.6149(3) 0.0279(14) Uani 1 1 d . . . . .
C029 C 0.8350(2) 1.0064(7) 0.4722(2) 0.0233(13) Uani 1 1 d . . . . .
C02A C 0.7928(3) 1.2897(8) 0.4741(3) 0.0294(15) Uani 1 1 d . . . . .
H02A H 0.784276 1.266120 0.509578 0.035 Uiso 1 1 calc R U . . .
C02B C 0.3070(3) 0.1848(12) 0.7830(3) 0.046(2) Uani 1 1 d . . . . .
H02B H 0.268811 0.191033 0.784519 0.055 Uiso 1 1 calc R U . . .
C02C C 0.3306(3) 0.2202(10) 0.7367(3) 0.0365(17) Uani 1 1 d . . . . .
H02C H 0.307856 0.247988 0.705757 0.044 Uiso 1 1 calc R U . . .
C02D C 0.5683(3) 0.2991(8) 0.5748(2) 0.0306(15) Uani 1 1 d . . . . .
H02D H 0.544110 0.325565 0.544770 0.037 Uiso 1 1 calc R U . . .
C02E C 0.7098(3) -0.1750(8) 0.7992(3) 0.0347(16) Uani 1 1 d . . . . .
H02E H 0.735788 -0.187380 0.828866 0.042 Uiso 1 1 calc R U . . .
C02F C 0.9723(3) 0.3806(9) 0.3934(3) 0.0391(18) Uani 1 1 d . . . . .
C02G C 0.7158(3) -0.2675(10) 0.7567(3) 0.0425(18) Uani 1 1 d . . . . .
H02G H 0.745726 -0.340787 0.754929 0.051 Uiso 1 1 calc R U . . .
C02H C 0.6809(3) 0.0565(12) 0.9506(3) 0.049(2) Uani 1 1 d . . . . .
C02I C 0.3765(3) 0.2820(10) 0.6356(3) 0.0392(13) Uani 1 1 d . U . . .
H02I H 0.338290 0.282636 0.637576 0.047 Uiso 1 1 calc DR U . . .
C02J C 0.7943(3) 0.6040(9) 0.6010(3) 0.0415(18) Uani 1 1 d . . . . .
H02F H 0.762819 0.608791 0.574766 0.062 Uiso 1 1 calc R U . . .
H02H H 0.782316 0.573309 0.636001 0.062 Uiso 1 1 calc R U . . .
H02J H 0.820006 0.520896 0.589782 0.062 Uiso 1 1 calc R U . . .
C02K C 0.9190(3) 1.0097(11) 0.2341(3) 0.0428(19) Uani 1 1 d . . . . .
C02L C 0.7606(3) 1.1359(8) 0.2787(3) 0.0312(15) Uani 1 1 d . . . . .
C02M C 0.7379(4) 1.2476(12) 0.1881(3) 0.059(2) Uani 1 1 d . . . . .
H02M H 0.712800 1.296408 0.162121 0.070 Uiso 1 1 calc R U . . .
N14N N 0.6722(3) 1.2247(9) 0.2558(3) 0.0531(18) Uani 1 1 d . . . . .
C02O C 0.6929(3) -0.0034(11) 0.8994(3) 0.0418(19) Uani 1 1 d . . . . .
H02O H 0.725995 -0.060793 0.895870 0.050 Uiso 1 1 calc R U . . .
C02P C 0.9441(3) 0.4912(9) 0.4738(3) 0.0416(18) Uani 1 1 d . . . . .
H02P H 0.940792 0.482666 0.511114 0.050 Uiso 1 1 calc R U . . .
C02Q C 0.4528(3) 0.2946(10) 0.5828(3) 0.0364(16) Uani 1 1 d . . . . .
H02Q H 0.467221 0.308151 0.549058 0.044 Uiso 1 1 calc R U . . .
C02R C 0.9960(3) 0.8579(8) 0.3068(3) 0.0310(15) Uani 1 1 d . . . . .
C02S C 0.8717(3) 0.7637(11) 0.6455(3) 0.0455(19) Uani 1 1 d . . . . .
H02K H 0.897802 0.683812 0.633022 0.068 Uiso 1 1 calc R U . . .
H02L H 0.860455 0.728206 0.680323 0.068 Uiso 1 1 calc R U . . .
H02N H 0.888651 0.873647 0.648985 0.068 Uiso 1 1 calc R U . . .
C02T C 0.9679(3) 0.3630(9) 0.4485(3) 0.047(2) Uani 1 1 d . . . . .
H02T H 0.980907 0.266784 0.467291 0.057 Uiso 1 1 calc R U . . .
C02U C 0.8810(4) 1.0975(15) 0.1973(4) 0.0729(18) Uani 1 1 d . U . . .
C02V C 0.7816(3) 0.9015(10) 0.6267(3) 0.0393(17) Uani 1 1 d . . . . .
H02R H 0.800752 1.006447 0.634341 0.059 Uiso 1 1 calc R U . . .
H02S H 0.767871 0.858599 0.659628 0.059 Uiso 1 1 calc R U . . .
H02U H 0.751238 0.920268 0.599983 0.059 Uiso 1 1 calc R U . . .
C02W C 0.7228(3) 1.2115(9) 0.2381(3) 0.0387(17) Uani 1 1 d . . . . .
C02Y C 0.3966(3) 0.3095(11) 0.5866(3) 0.0467(12) Uani 1 1 d . U . . .
C030 C 1.1043(3) 0.8035(13) 0.2751(3) 0.060(3) Uani 1 1 d . . . . .
H030 H 1.139300 0.781772 0.263676 0.072 Uiso 1 1 calc R U . . .
C031 C 1.0650(3) 0.8583(15) 0.2416(3) 0.064(3) Uani 1 1 d . . . . .
H031 H 1.072893 0.878047 0.205731 0.077 Uiso 1 1 calc R U . . .
C034 C 1.0102(3) 0.8908(11) 0.2561(3) 0.046(2) Uani 1 1 d . . . . .
C035 C 0.3564(4) 0.3395(13) 0.5372(3) 0.0576(13) Uani 1 1 d . U . . .
C037 C 0.9695(4) 0.9602(16) 0.2172(4) 0.0785(19) Uani 1 1 d . U . . .
C03A C 0.7219(4) 0.034(2) 0.9987(3) 0.094(5) Uani 1 1 d . . . . .
C03B C 0.8960(4) 1.1171(16) 0.1445(4) 0.0817(16) Uani 1 1 d . U . . .
H03J H 0.872041 1.177529 0.120247 0.098 Uiso 1 1 calc R U . . .
C03D C 0.9802(5) 0.9931(17) 0.1645(4) 0.0848(17) Uani 1 1 d . U . . .
H03K H 1.015907 0.971491 0.154845 0.102 Uiso 1 1 calc R U . . .
C03E C 0.7759(4) -0.0191(14) 0.9879(4) 0.074(3) Uani 1 1 d . U . . .
H03A H 0.774234 -0.131625 0.972916 0.111 Uiso 1 1 calc R U . . .
H03B H 0.799328 -0.018765 1.021177 0.111 Uiso 1 1 calc R U . . .
H03C H 0.790582 0.057115 0.962202 0.111 Uiso 1 1 calc R U . . .
C03F C 0.9433(5) 1.0547(18) 0.1251(4) 0.0917(16) Uani 1 1 d D U . . .
C03G C 0.6971(5) -0.081(2) 1.0372(5) 0.133(7) Uani 1 1 d . . . . .
H03D H 0.659794 -0.046535 1.041767 0.199 Uiso 1 1 calc R U . . .
H03E H 0.718374 -0.077786 1.071779 0.199 Uiso 1 1 calc R U . . .
H03F H 0.697005 -0.194948 1.023104 0.199 Uiso 1 1 calc R U . . .
C2 C 0.3473(5) 0.1549(17) 0.5120(5) 0.098(4) Uani 1 1 d . U . . .
H2A H 0.379944 0.120348 0.495207 0.146 Uiso 1 1 calc R U . . .
H2B H 0.316368 0.156590 0.485080 0.146 Uiso 1 1 calc R U . . .
H2C H 0.340029 0.076409 0.540406 0.146 Uiso 1 1 calc R U . . .
C03L C 0.7289(5) 0.198(2) 1.0301(5) 0.131(7) Uani 1 1 d . . . . .
H03G H 0.731410 0.290713 1.005003 0.197 Uiso 1 1 calc R U . . .
H03H H 0.762012 0.193175 1.054066 0.197 Uiso 1 1 calc R U . . .
H03I H 0.697552 0.215144 1.051106 0.197 Uiso 1 1 calc R U . . .
C1 C 0.3017(4) 0.3732(13) 0.5457(4) 0.0607(14) Uani 1 1 d . U . . .
H1A H 0.282471 0.268515 0.550431 0.091 Uiso 1 1 calc DR U . . .
H1B H 0.284678 0.432595 0.514663 0.091 Uiso 1 1 calc R U . . .
H1C H 0.300069 0.441948 0.577711 0.091 Uiso 1 1 calc R U . . .
C31 C 0.5364(4) 0.7521(10) 0.8424(4) 0.057(3) Uani 1 1 d . . . . .
H31 H 0.510321 0.833102 0.850493 0.069 Uiso 1 1 calc R U . . .
C32 C 0.5352(4) 0.6852(10) 0.7922(4) 0.054(2) Uani 1 1 d . . . . .
C33 C 0.5728(4) 0.5757(10) 0.7800(4) 0.063(3) Uani 1 1 d . . . . .
H33 H 0.572173 0.531679 0.744799 0.075 Uiso 1 1 calc R U . . .
C30 C 0.5757(4) 0.7016(12) 0.8816(4) 0.069(3) Uani 1 1 d . . . . .
H30 H 0.576041 0.743398 0.917060 0.082 Uiso 1 1 calc R U . . .
C35 C 0.6157(5) 0.5852(15) 0.8673(7) 0.091(4) Uani 1 1 d . . . . .
H35 H 0.643866 0.551186 0.892854 0.109 Uiso 1 1 calc R U . . .
C34 C 0.6131(5) 0.5259(14) 0.8187(7) 0.095(4) Uani 1 1 d . . . . .
H34 H 0.639354 0.446895 0.809479 0.113 Uiso 1 1 calc R U . . .
C36 C 0.4904(5) 0.7372(15) 0.7505(5) 0.093(4) Uani 1 1 d . . . . .
H36A H 0.455795 0.689745 0.759653 0.140 Uiso 1 1 calc R U . . .
H36B H 0.498846 0.696609 0.715293 0.140 Uiso 1 1 calc R U . . .
H36C H 0.487641 0.858608 0.749716 0.140 Uiso 1 1 calc R U . . .
C50 C 0.3859(5) 0.4293(16) 0.4936(4) 0.086(4) Uani 1 1 d . . . . .
H50A H 0.404522 0.527672 0.508979 0.130 Uiso 1 1 calc R U . . .
H50B H 0.359433 0.463362 0.464574 0.130 Uiso 1 1 calc R U . . .
H50C H 0.412474 0.354014 0.479548 0.130 Uiso 1 1 calc R U . . .
C56 C 0.9155(6) 1.191(2) 0.0350(6) 0.135(6) Uani 1 1 d . U . . .
H56A H 0.878791 1.188802 0.047075 0.202 Uiso 1 1 calc R U . . .
H56B H 0.914378 1.156862 -0.002523 0.202 Uiso 1 1 calc R U . . .
H56C H 0.930252 1.303698 0.038747 0.202 Uiso 1 1 calc R U . . .
C55 C 0.9518(6) 1.0709(19) 0.0692(5) 0.1019(18) Uani 1 1 d D U . . .
C57 C 1.0070(6) 1.063(3) 0.0569(6) 0.142(6) Uani 1 1 d . U . . .
H57A H 1.028935 1.136585 0.080987 0.214 Uiso 1 1 calc R U . . .
H57B H 1.009839 1.098298 0.019837 0.214 Uiso 1 1 calc R U . . .
H57C H 1.020189 0.948670 0.061362 0.214 Uiso 1 1 calc DR U . . .
C3 C 0.9330(6) 0.8734(18) 0.0426(5) 0.1046(19) Uani 1 1 d . U . . .
H3A H 0.956798 0.788106 0.059525 0.157 Uiso 1 1 calc R U . . .
H3B H 0.936356 0.873243 0.003955 0.157 Uiso 1 1 calc DR U . . .
H3C H 0.895321 0.849623 0.049621 0.157 Uiso 1 1 calc R U . . .

loop_
_atom_site_aniso_label
_atom_site_aniso_U_11
_atom_site_aniso_U_22
_atom_site_aniso_U_33
_atom_site_aniso_U_23
_atom_site_aniso_U_13
_atom_site_aniso_U_12
S1 0.0334(9) 0.0302(9) 0.0313(9) 0.0011(7) 0.0105(7) -0.0045(7)
S4 0.0356(9) 0.0279(8) 0.0269(8) -0.0042(7) 0.0006(7) 0.0072(7)
S2 0.0324(9) 0.0331(9) 0.0383(10) 0.0024(7) 0.0121(7) -0.0050(7)
S7 0.0294(9) 0.0404(10) 0.0445(11) -0.0095(8) -0.0038(8) 0.0073(8)
S6 0.0385(10) 0.0263(8) 0.0433(10) 0.0094(8) -0.0111(8) -0.0020(7)
S3 0.0608(13) 0.0300(9) 0.0371(10) -0.0101(8) 0.0185(9) -0.0008(8)
S5 0.0274(10) 0.0524(12) 0.0547(12) 0.0008(9) -0.0077(8) 0.0009(8)
S8 0.0422(12) 0.0462(11) 0.0731(15) -0.0340(11) 0.0030(10) 0.0040(9)
N1 0.037(3) 0.022(3) 0.018(3) 0.003(2) 0.006(2) 0.000(2)
N7A 0.024(3) 0.028(3) 0.034(3) 0.000(2) 0.008(2) -0.005(2)
N9B 0.031(3) 0.027(3) 0.034(3) -0.007(2) 0.004(2) 0.007(2)
N3C 0.023(3) 0.021(3) 0.027(3) 0.006(2) -0.002(2) 0.003(2)
N2D 0.030(3) 0.050(4) 0.029(3) 0.006(3) -0.003(2) -0.006(3)
N4E 0.041(3) 0.025(2) 0.029(2) 0.000(2) 0.001(2) 0.0029(19)
C00F 0.024(3) 0.019(3) 0.023(3) -0.005(2) 0.004(3) -0.009(2)
C1G 0.025(3) 0.028(3) 0.021(3) -0.002(3) -0.001(2) -0.001(3)
N15H 0.041(3) 0.024(3) 0.028(3) 0.004(2) -0.009(2) -0.004(2)
N8I 0.035(3) 0.029(3) 0.024(3) -0.005(2) 0.011(2) 0.000(2)
N6J 0.044(3) 0.024(3) 0.023(3) -0.007(2) 0.008(3) -0.005(2)
N13K 0.036(3) 0.036(3) 0.038(3) 0.004(3) -0.003(3) -0.006(3)
N10L 0.038(4) 0.040(4) 0.054(4) -0.012(3) 0.003(3) 0.007(3)
C5M 0.029(4) 0.028(3) 0.023(3) -0.001(3) 0.003(3) -0.001(3)
N5N 0.057(4) 0.025(3) 0.048(4) -0.006(3) 0.020(3) -0.001(3)
N16O 0.041(3) 0.030(3) 0.042(3) -0.003(3) -0.014(3) 0.009(3)
N11P 0.036(3) 0.038(3) 0.040(4) -0.011(3) -0.003(3) -0.002(3)
C4Q 0.029(3) 0.015(3) 0.018(3) 0.004(2) 0.007(2) -0.001(2)
C3R 0.030(3) 0.018(3) 0.019(3) -0.002(2) 0.004(2) -0.001(2)
C6S 0.033(4) 0.031(3) 0.027(3) 0.010(3) 0.004(3) 0.002(3)
C2T 0.026(3) 0.018(3) 0.023(3) -0.004(2) 0.006(3) -0.002(2)
C00U 0.023(3) 0.020(3) 0.018(3) -0.005(2) 0.006(2) -0.009(2)
C00V 0.021(3) 0.022(3) 0.025(3) -0.002(2) 0.003(3) -0.004(2)
N12W 0.043(4) 0.029(3) 0.098(6) -0.024(4) 0.017(4) 0.011(3)
C00X 0.030(3) 0.028(3) 0.017(3) -0.006(3) 0.006(3) -0.002(3)
C00Y 0.023(3) 0.019(3) 0.024(3) 0.011(2) 0.001(2) -0.003(2)
C00Z 0.026(3) 0.017(3) 0.025(3) 0.001(2) 0.006(3) 0.003(2)
C010 0.021(3) 0.034(4) 0.033(4) -0.007(3) 0.005(3) -0.006(3)
C011 0.022(3) 0.018(3) 0.030(3) 0.001(3) 0.002(3) 0.000(2)
C012 0.032(3) 0.018(3) 0.021(3) -0.001(2) 0.006(3) -0.004(2)
C013 0.029(3) 0.019(3) 0.018(3) -0.001(2) 0.005(3) -0.008(2)
C014 0.025(3) 0.017(3) 0.014(3) 0.004(2) 0.002(2) -0.002(2)
C015 0.022(3) 0.027(3) 0.029(3) 0.001(3) -0.001(3) 0.001(3)
C016 0.016(3) 0.019(3) 0.047(4) -0.004(3) 0.005(3) -0.006(2)
C017 0.038(3) 0.020(2) 0.025(3) -0.001(2) 0.003(2) 0.000(2)
C018 0.027(3) 0.023(3) 0.031(4) -0.007(3) 0.001(3) -0.002(3)
C019 0.042(4) 0.024(3) 0.024(3) -0.007(3) 0.000(3) 0.002(3)
C01A 0.036(4) 0.026(3) 0.027(3) -0.009(3) 0.008(3) -0.004(3)
C01B 0.025(3) 0.031(3) 0.021(3) 0.005(3) -0.002(3) -0.004(3)
C01C 0.033(4) 0.019(3) 0.042(4) 0.000(3) -0.012(3) 0.001(3)
C01D 0.034(4) 0.039(4) 0.036(4) 0.005(3) 0.000(3) -0.008(3)
C01E 0.041(4) 0.027(3) 0.013(3) 0.000(3) -0.002(3) -0.007(3)
C01F 0.027(3) 0.027(3) 0.022(3) 0.004(3) 0.006(3) -0.003(3)
C01G 0.036(4) 0.027(3) 0.024(3) 0.002(3) 0.000(3) 0.000(3)
C01H 0.027(3) 0.015(3) 0.031(4) 0.002(3) -0.011(3) 0.003(2)
C01I 0.028(3) 0.021(3) 0.037(4) 0.004(3) 0.006(3) 0.001(3)
C01J 0.027(3) 0.016(3) 0.019(3) 0.003(2) 0.005(2) -0.003(2)
C01K 0.029(3) 0.022(3) 0.028(3) -0.002(3) 0.011(3) -0.006(3)
C01L 0.026(3) 0.027(3) 0.018(3) -0.004(2) -0.005(3) 0.006(3)
C01M 0.027(3) 0.027(3) 0.026(3) -0.007(3) 0.005(3) -0.004(3)
C01N 0.045(4) 0.030(4) 0.025(3) 0.007(3) -0.007(3) 0.004(3)
C01O 0.032(4) 0.034(4) 0.042(4) -0.006(3) -0.001(3) 0.011(3)
C01P 0.035(4) 0.019(3) 0.034(4) 0.004(3) 0.017(3) -0.005(3)
C01Q 0.021(3) 0.017(3) 0.028(3) -0.001(2) 0.003(3) 0.003(2)
C01R 0.030(3) 0.014(3) 0.026(3) -0.007(2) 0.006(3) -0.001(2)
C01S 0.028(4) 0.022(3) 0.038(4) 0.005(3) 0.010(3) 0.001(3)
C01T 0.027(4) 0.042(4) 0.040(4) -0.012(3) 0.007(3) -0.006(3)
C01U 0.050(5) 0.062(5) 0.035(4) 0.002(4) -0.012(4) 0.019(4)
C01V 0.035(4) 0.027(3) 0.039(4) 0.000(3) 0.017(3) -0.003(3)
C01W 0.035(4) 0.030(3) 0.027(3) 0.005(3) -0.005(3) -0.009(3)
C01X 0.027(3) 0.019(3) 0.027(3) 0.005(2) 0.010(3) 0.001(2)
C01Y 0.014(3) 0.027(3) 0.022(3) 0.009(3) -0.006(2) 0.000(2)
C01Z 0.024(3) 0.024(3) 0.024(3) -0.009(3) -0.001(3) -0.005(3)
C020 0.038(4) 0.024(3) 0.020(3) -0.008(3) 0.002(3) 0.001(3)
C021 0.018(3) 0.020(3) 0.033(4) -0.001(3) -0.004(3) 0.003(2)
C022 0.030(4) 0.031(3) 0.023(3) -0.002(3) -0.002(3) 0.000(3)
C023 0.045(4) 0.059(5) 0.021(3) 0.003(3) 0.008(3) 0.016(4)
C024 0.044(4) 0.038(4) 0.019(3) -0.005(3) 0.008(3) -0.003(3)
C025 0.025(3) 0.028(3) 0.022(3) 0.001(3) -0.005(3) -0.008(3)
C026 0.029(4) 0.033(3) 0.024(3) 0.002(3) 0.010(3) -0.004(3)
C027 0.022(3) 0.051(4) 0.040(4) -0.005(3) -0.003(3) 0.004(3)
C028 0.035(4) 0.019(3) 0.031(4) 0.004(3) 0.011(3) -0.002(3)
C029 0.025(3) 0.017(3) 0.028(3) -0.002(2) 0.008(3) -0.002(2)
C02A 0.028(3) 0.036(4) 0.024(3) -0.010(3) -0.001(3) 0.007(3)
C02B 0.016(3) 0.083(6) 0.038(4) 0.011(4) 0.001(3) -0.002(4)
C02C 0.022(3) 0.061(5) 0.027(4) 0.003(3) 0.002(3) -0.008(3)
C02D 0.047(4) 0.027(3) 0.018(3) -0.004(3) 0.012(3) -0.006(3)
C02E 0.028(4) 0.033(4) 0.044(4) 0.004(3) 0.008(3) 0.007(3)
C02F 0.028(4) 0.030(4) 0.060(5) -0.008(3) 0.012(3) 0.003(3)
C02G 0.037(4) 0.041(4) 0.052(5) 0.002(4) 0.023(4) 0.007(3)
C02H 0.031(4) 0.093(7) 0.024(4) 0.014(4) -0.001(3) 0.023(4)
C02I 0.033(3) 0.054(3) 0.029(3) 0.004(3) -0.004(2) 0.006(3)
C02J 0.037(4) 0.038(4) 0.051(5) 0.010(4) 0.011(3) 0.001(3)
C02K 0.039(4) 0.064(5) 0.027(4) 0.014(4) 0.006(3) -0.004(4)
C02L 0.041(4) 0.020(3) 0.030(4) 0.003(3) -0.012(3) -0.001(3)
C02M 0.066(6) 0.074(6) 0.032(4) 0.010(4) -0.022(4) 0.014(5)
N14N 0.047(4) 0.058(4) 0.052(4) 0.001(3) -0.014(3) 0.011(3)
C02O 0.023(4) 0.067(5) 0.035(4) 0.015(4) 0.000(3) 0.018(3)
C02P 0.039(4) 0.040(4) 0.048(5) 0.020(3) 0.016(4) 0.007(3)
C02Q 0.037(4) 0.050(4) 0.023(3) -0.001(3) 0.005(3) 0.007(3)
C02R 0.036(4) 0.034(4) 0.024(3) -0.002(3) 0.008(3) -0.007(3)
C02S 0.045(4) 0.064(5) 0.027(4) 0.015(4) 0.001(3) 0.001(4)
C02T 0.047(5) 0.030(4) 0.068(6) 0.026(4) 0.021(4) 0.011(3)
C02U 0.070(4) 0.094(4) 0.055(3) 0.022(3) 0.008(3) 0.009(4)
C02V 0.040(4) 0.045(4) 0.035(4) 0.007(3) 0.015(3) 0.004(3)
C02W 0.034(4) 0.037(4) 0.042(4) -0.004(3) -0.019(3) 0.000(3)
C02Y 0.044(2) 0.059(3) 0.036(2) 0.003(2) 0.000(2) 0.007(2)
C030 0.031(4) 0.097(7) 0.052(5) -0.022(5) 0.009(4) 0.015(5)
C031 0.040(5) 0.122(9) 0.032(5) -0.015(5) 0.012(4) -0.003(5)
C034 0.041(4) 0.071(6) 0.028(4) -0.003(4) 0.010(3) 0.009(4)
C035 0.056(2) 0.068(2) 0.047(2) 0.004(2) -0.003(2) 0.007(2)
C037 0.072(4) 0.103(4) 0.062(3) 0.008(4) 0.018(3) 0.017(4)
C03A 0.057(6) 0.196(14) 0.027(5) 0.020(7) -0.004(4) 0.053(8)
C03B 0.081(3) 0.103(3) 0.062(3) 0.021(3) 0.011(3) 0.010(3)
C03D 0.080(3) 0.109(3) 0.067(3) 0.010(3) 0.018(3) 0.016(3)
C03E 0.070(4) 0.080(4) 0.071(4) 0.004(3) -0.001(3) 0.006(3)
C03F 0.088(3) 0.108(3) 0.080(2) 0.012(2) 0.011(2) 0.012(2)
C03G 0.077(8) 0.225(19) 0.094(9) 0.106(11) -0.003(7) 0.037(10)
C2 0.099(4) 0.097(4) 0.096(4) -0.001(3) 0.001(3) -0.005(3)
C03L 0.106(10) 0.186(16) 0.090(9) -0.068(10) -0.070(8) 0.065(11)
C1 0.059(2) 0.069(2) 0.052(2) 0.003(2) -0.0024(19) 0.006(2)
C31 0.050(5) 0.029(4) 0.098(8) -0.004(5) 0.039(5) -0.015(4)
C32 0.063(6) 0.031(4) 0.074(6) 0.018(4) 0.035(5) -0.003(4)
C33 0.072(7) 0.032(5) 0.088(7) 0.005(5) 0.031(6) -0.028(5)
C30 0.073(7) 0.052(6) 0.082(7) 0.007(5) 0.013(6) -0.043(5)
C35 0.078(8) 0.053(7) 0.141(12) 0.046(8) 0.012(8) -0.028(6)
C34 0.063(8) 0.051(6) 0.177(14) 0.014(8) 0.052(9) -0.032(6)
C36 0.082(8) 0.081(8) 0.123(10) 0.035(8) 0.041(7) -0.020(7)
C50 0.090(8) 0.094(8) 0.068(7) 0.041(6) -0.040(6) -0.036(7)
C56 0.135(6) 0.138(6) 0.132(6) 0.004(3) 0.013(3) 0.001(3)
C55 0.102(2) 0.107(2) 0.097(2) 0.0032(13) 0.0104(12) 0.0026(13)
C57 0.141(6) 0.146(6) 0.141(6) 0.002(3) 0.015(3) 0.001(3)
C3 0.105(2) 0.109(2) 0.101(2) 0.0023(16) 0.0103(16) 0.0023(16)

loop_
_atom_type_symbol
_atom_type_description
_atom_type_scat_dispersion_real
_atom_type_scat_dispersion_imag
_atom_type_scat_source
C C 0.0033 0.0016 'International Tables Vol C Tables 4.2.6.8 and 6.1.1.4'
H H 0.0000 0.0000 'International Tables Vol C Tables 4.2.6.8 and 6.1.1.4'
N N 0.0061 0.0033 'International Tables Vol C Tables 4.2.6.8 and 6.1.1.4'
S S 0.1246 0.1234 'International Tables Vol C Tables 4.2.6.8 and 6.1.1.4'

loop_
_geom_angle_atom_site_label_1
_geom_angle_atom_site_label_2
_geom_angle_atom_site_label_3
_geom_angle
_geom_angle_site_symmetry_1
_geom_angle_site_symmetry_3
_geom_angle_publ_flag
N1 S1 N2D 101.2(4) . . ?
N3C S4 N4E 100.9(3) . . ?
N7A S2 N8I 101.0(3) . . ?
N9B S7 N10L 100.8(4) . . ?
N15H S6 N16O 100.8(3) . . ?
N5N S3 N6J 101.2(3) . . ?
N14N S5 N13K 101.2(4) . . ?
N11P S8 N12W 101.1(4) . . ?
C01K N1 S1 106.9(5) . . ?
C012 N7A S2 107.0(5) . . ?
C010 N9B S7 108.2(5) . . ?
C00U N3C S4 107.5(5) . . ?
C01T N2D S1 105.4(5) . . ?
C017 N4E S4 106.3(4) . . ?
C1G C00F C2T 119.2(6) . . ?
C4Q C00F C1G 120.8(6) . . ?
C4Q C00F C2T 120.0(5) . . ?
C01A C1G C00F 119.5(6) . . ?
C01A C1G C01M 119.9(6) . . ?
C01M C1G C00F 120.6(6) . . ?
C01H N15H S6 107.3(5) . . ?
C028 N8I S2 105.2(4) . . ?
C01P N6J S3 106.6(5) . . ?
C02L N13K S5 106.6(5) . . ?
C027 N10L S7 105.5(6) . . ?
C01B C5M H5M 119.2 . . ?
C029 C5M H5M 119.2 . . ?
C029 C5M C01B 121.6(6) . . ?
C01V N5N S3 105.4(5) . . ?
C01C N16O S6 105.4(5) . . ?
C016 N11P S8 106.6(5) . . ?
C00F C4Q C00Z 117.7(5) . . ?
C00F C4Q C01R 118.0(5) . . ?
C00Z C4Q C01R 124.4(6) . . ?
C00Z C3R C00Y 118.8(6) . . ?
C014 C3R C00Y 121.8(5) . . ?
C014 C3R C00Z 119.5(5) . . ?
C015 C6S H6S 118.2 . . ?
C01B C6S H6S 118.2 . . ?
C01B C6S C015 123.6(6) . . ?
C00X C2T C00F 118.5(5) . . ?
C014 C2T C00F 116.2(6) . . ?
C014 C2T C00X 125.3(6) . . ?
N3C C00U C013 125.4(5) . . ?
N3C C00U C017 112.7(6) . . ?
C017 C00U C013 121.9(5) . . ?
C011 C00V C01L 120.7(6) . . ?
C011 C00V C01Q 120.3(6) . . ?
C01Q C00V C01L 119.0(5) . . ?
C02F N12W S8 105.4(6) . . ?
C2T C00X C01K 123.6(6) . . ?
C01G C00X C2T 120.6(6) . . ?
C01G C00X C01K 115.7(6) . . ?
C01F C00Y C3R 118.8(6) . . ?
C026 C00Y C3R 120.6(6) . . ?
C026 C00Y C01F 120.6(5) . . ?
C4Q C00Z C3R 117.1(6) . . ?
C4Q C00Z C01X 125.7(6) . . ?
C3R C00Z C01X 117.1(5) . . ?
N9B C010 C027 110.9(6) . . ?
N9B C010 C02R 128.6(6) . . ?
C027 C010 C02R 120.5(6) . . ?
C00V C011 C01Y 116.6(6) . . ?
C00V C011 C025 117.9(6) . . ?
C025 C011 C01Y 125.4(5) . . ?
N7A C012 C01R 127.6(6) . . ?
N7A C012 C028 111.3(6) . . ?
C028 C012 C01R 121.1(6) . . ?
C00U C013 C014 123.3(5) . . ?
C01J C013 C00U 114.9(5) . . ?
C01J C013 C014 121.1(6) . . ?
C3R C014 C013 117.2(5) . . ?
C2T C014 C3R 118.2(5) . . ?
C2T C014 C013 124.5(6) . . ?
C6S C015 C01I 121.7(6) . . ?
C6S C015 C01Q 119.3(6) . . ?
C01Q C015 C01I 118.5(6) . . ?
N11P C016 C018 126.6(6) . . ?
N11P C016 C02F 113.6(6) . . ?
C02F C016 C018 119.8(6) . . ?
N4E C017 C00U 112.6(5) . . ?
N4E C017 C019 127.2(6) . . ?
C019 C017 C00U 120.2(6) . . ?
C01I C018 C016 116.1(6) . . ?
C01I C018 C01L 122.3(6) . . ?
C01L C018 C016 121.5(6) . . ?
C017 C019 H019 120.9 . . ?
C01E C019 C017 118.2(6) . . ?
C01E C019 H019 120.9 . . ?
C1G C01A C020 120.0(6) . . ?
C02Q C01A C1G 119.5(6) . . ?
C02Q C01A C020 120.2(6) . . ?
C5M C01B C01D 123.4(6) . . ?
C6S C01B C5M 117.4(6) . . ?
C6S C01B C01D 119.3(6) . . ?
N16O C01C C01H 113.3(6) . . ?
N16O C01C C01O 125.4(6) . . ?
C01O C01C C01H 121.2(6) . . ?
C01B C01D C02S 109.6(6) . . ?
C01B C01D C02V 111.5(6) . . ?
C02J C01D C01B 110.2(6) . . ?
C02J C01D C02S 109.3(6) . . ?
C02J C01D C02V 109.1(6) . . ?
C02S C01D C02V 107.1(6) . . ?
C019 C01E H01E 118.5 . . ?
C019 C01E C01J 123.0(6) . . ?
C01J C01E H01E 118.5 . . ?
C00Y C01F C01J 119.2(5) . . ?
C023 C01F C00Y 118.1(6) . . ?
C023 C01F C01J 122.7(6) . . ?
C00X C01G C01M 120.0(6) . . ?
C00X C01G C02C 120.9(6) . . ?
C02C C01G C01M 119.1(6) . . ?
N15H C01H C01C 113.2(6) . . ?
N15H C01H C01Y 127.6(6) . . ?
C01C C01H C01Y 119.1(6) . . ?
C018 C01I C015 118.7(6) . . ?
C018 C01I C02P 121.3(6) . . ?
C02P C01I C015 120.0(6) . . ?
C013 C01J C01E 120.9(6) . . ?
C013 C01J C01F 119.9(5) . . ?
C01E C01J C01F 119.2(5) . . ?
N1 C01K C00X 125.9(6) . . ?
N1 C01K C01T 113.0(6) . . ?
C01T C01K C00X 121.1(6) . . ?
C018 C01L C00V 116.9(6) . . ?
C01Z C01L C00V 115.2(6) . . ?
C01Z C01L C018 127.7(6) . . ?
C1G C01M C01G 118.8(6) . . ?
C02I C01M C1G 117.7(6) . . ?
C02I C01M C01G 123.0(6) . . ?
C01U C01N C02U 119.4(7) . . ?
C01W C01N C01U 120.0(7) . . ?
C01W C01N C02U 120.6(6) . . ?
C01C C01O H01O 121.3 . . ?
C02A C01O C01C 117.4(6) . . ?
C02A C01O H01O 121.3 . . ?
N6J C01P C01V 112.8(6) . . ?
N6J C01P C01X 126.6(6) . . ?
C01V C01P C01X 120.5(6) . . ?
C00V C01Q C015 121.3(5) . . ?
C029 C01Q C00V 120.8(5) . . ?
C029 C01Q C015 117.8(6) . . ?
C012 C01R C4Q 121.9(5) . . ?
C020 C01R C4Q 120.8(6) . . ?
C020 C01R C012 117.0(6) . . ?
C01X C01S C026 118.7(6) . . ?
C01X C01S C02E 119.3(6) . . ?
C026 C01S C02E 121.9(6) . . ?
N2D C01T C01K 113.4(6) . . ?
N2D C01T C02B 125.9(6) . . ?
C02B C01T C01K 120.5(6) . . ?
C01N C01U H01U 118.6 . . ?
C02M C01U C01N 122.8(8) . . ?
C02M C01U H01U 118.6 . . ?
N5N C01V C01P 113.9(7) . . ?
N5N C01V C02G 125.0(7) . . ?
C01P C01V C02G 121.0(6) . . ?
C01N C01W C025 120.1(6) . . ?
C01N C01W C02L 117.2(6) . . ?
C02L C01W C025 122.6(6) . . ?
C00Z C01X C01P 121.4(6) . . ?
C01S C01X C00Z 121.0(6) . . ?
C01S C01X C01P 116.7(6) . . ?
C01H C01Y C011 121.0(6) . . ?
C021 C01Y C011 121.5(5) . . ?
C021 C01Y C01H 117.3(6) . . ?
C01L C01Z C022 118.8(6) . . ?
C01L C01Z C02R 123.0(6) . . ?
C022 C01Z C02R 118.1(6) . . ?
C01R C020 C01A 118.9(6) . . ?
C01R C020 C02D 120.6(6) . . ?
C02D C020 C01A 120.5(6) . . ?
C01Y C021 C029 119.6(5) . . ?
C01Y C021 C02A 120.5(6) . . ?
C02A C021 C029 119.8(6) . . ?
C01Z C022 C025 120.7(6) . . ?
C01Z C022 C02K 119.0(6) . . ?
C02K C022 C025 120.2(6) . . ?
C01F C023 H023 118.4 . . ?
C02H C023 C01F 123.2(7) . . ?
C02H C023 H023 118.4 . . ?
C028 C024 H024 120.7 . . ?
C02D C024 H024 120.7 . . ?
C02D C024 C028 118.7(6) . . ?
C011 C025 C01W 126.6(6) . . ?
C011 C025 C022 115.1(5) . . ?
C022 C025 C01W 118.3(6) . . ?
C00Y C026 C01S 120.0(6) . . ?
C00Y C026 C02O 118.8(6) . . ?
C02O C026 C01S 120.9(6) . . ?
N10L C027 C010 114.5(7) . . ?
N10L C027 C030 125.4(7) . . ?
C030 C027 C010 120.0(6) . . ?
N8I C028 C012 115.4(6) . . ?
N8I C028 C024 125.7(6) . . ?
C024 C028 C012 118.7(6) . . ?
C5M C029 C01Q 120.0(6) . . ?
C5M C029 C021 122.2(6) . . ?
C01Q C029 C021 117.7(6) . . ?
C01O C02A C021 124.2(7) . . ?
C01O C02A H02A 117.9 . . ?
C021 C02A H02A 117.9 . . ?
C01T C02B H02B 120.9 . . ?
C02C C02B C01T 118.1(7) . . ?
C02C C02B H02B 120.9 . . ?
C01G C02C H02C 118.6 . . ?
C02B C02C C01G 122.8(6) . . ?
C02B C02C H02C 118.6 . . ?
C020 C02D H02D 118.4 . . ?
C024 C02D C020 123.2(6) . . ?
C024 C02D H02D 118.4 . . ?
C01S C02E H02E 117.6 . . ?
C02G C02E C01S 124.8(7) . . ?
C02G C02E H02E 117.6 . . ?
N12W C02F C016 113.2(7) . . ?
N12W C02F C02T 124.9(7) . . ?
C02T C02F C016 121.8(6) . . ?
C01V C02G H02G 121.6 . . ?
C02E C02G C01V 116.8(7) . . ?
C02E C02G H02G 121.6 . . ?
C023 C02H C02O 117.9(6) . . ?
C023 C02H C03A 122.1(7) . . ?
C02O C02H C03A 120.0(7) . . ?
C01M C02I H02I 118.4 . . ?
C02Y C02I C01M 123.3(7) . . ?
C02Y C02I H02I 118.4 . . ?
C01D C02J H02F 109.5 . . ?
C01D C02J H02H 109.5 . . ?
C01D C02J H02J 109.5 . . ?
H02F C02J H02H 109.5 . . ?
H02F C02J H02J 109.5 . . ?
H02H C02J H02J 109.5 . . ?
C022 C02K C02U 119.6(7) . . ?
C037 C02K C022 120.7(7) . . ?
C037 C02K C02U 119.6(8) . . ?
N13K C02L C01W 127.4(6) . . ?
N13K C02L C02W 113.9(7) . . ?
C01W C02L C02W 118.7(6) . . ?
C01U C02M H02M 120.5 . . ?
C01U C02M C02W 119.0(7) . . ?
C02W C02M H02M 120.5 . . ?
C02W N14N S5 107.3(5) . . ?
C026 C02O C02H 121.3(7) . . ?
C026 C02O H02O 119.4 . . ?
C02H C02O H02O 119.4 . . ?
C01I C02P H02P 118.4 . . ?
C02T C02P C01I 123.1(7) . . ?
C02T C02P H02P 118.4 . . ?
C01A C02Q H02Q 119.5 . . ?
C01A C02Q C02Y 121.0(7) . . ?
C02Y C02Q H02Q 119.5 . . ?
C010 C02R C01Z 121.8(6) . . ?
C034 C02R C010 116.6(7) . . ?
C034 C02R C01Z 121.3(6) . . ?
C01D C02S H02K 109.5 . . ?
C01D C02S H02L 109.5 . . ?
C01D C02S H02N 109.5 . . ?
H02K C02S H02L 109.5 . . ?
H02K C02S H02N 109.5 . . ?
H02L C02S H02N 109.5 . . ?
C02F C02T H02T 121.6 . . ?
C02P C02T C02F 116.7(7) . . ?
C02P C02T H02T 121.6 . . ?
C01N C02U C02K 119.2(8) . . ?
C03B C02U C01N 123.8(9) . . ?
C03B C02U C02K 116.5(9) . . ?
C01D C02V H02R 109.5 . . ?
C01D C02V H02S 109.5 . . ?
C01D C02V H02U 109.5 . . ?
H02R C02V H02S 109.5 . . ?
H02R C02V H02U 109.5 . . ?
H02S C02V H02U 109.5 . . ?
C02M C02W C02L 121.6(7) . . ?
N14N C02W C02L 110.9(7) . . ?
N14N C02W C02M 127.2(7) . . ?
C02I C02Y C02Q 118.4(7) . . ?
C02I C02Y C035 119.0(7) . . ?
C02Q C02Y C035 122.4(7) . . ?
C027 C030 H030 121.0 . . ?
C031 C030 C027 118.0(7) . . ?
C031 C030 H030 121.0 . . ?
C030 C031 H031 118.0 . . ?
C030 C031 C034 124.0(8) . . ?
C034 C031 H031 118.0 . . ?
C02R C034 C031 120.5(7) . . ?
C02R C034 C037 118.7(8) . . ?
C031 C034 C037 120.8(8) . . ?
C02Y C035 C2 103.4(8) . . ?
C1 C035 C02Y 118.3(8) . . ?
C1 C035 C2 97.4(9) . . ?
C1 C035 C50 121.9(9) . . ?
C50 C035 C02Y 109.4(8) . . ?
C50 C035 C2 102.2(9) . . ?
C02K C037 C034 119.4(9) . . ?
C03D C037 C02K 118.0(10) . . ?
C03D C037 C034 122.3(9) . . ?
C02H C03A C03L 110.1(10) . . ?
C03E C03A C02H 117.0(8) . . ?
C03E C03A C03G 111.5(11) . . ?
C03E C03A C03L 106.3(11) . . ?
C03G C03A C02H 107.6(10) . . ?
C03G C03A C03L 103.6(11) . . ?
C02U C03B H03J 117.4 . . ?
C03F C03B C02U 125.2(10) . . ?
C03F C03B H03J 117.4 . . ?
C037 C03D H03K 117.2 . . ?
C03F C03D C037 125.6(11) . . ?
C03F C03D H03K 117.2 . . ?
C03A C03E H03A 109.5 . . ?
C03A C03E H03B 109.5 . . ?
C03A C03E H03C 109.5 . . ?
H03A C03E H03B 109.5 . . ?
H03A C03E H03C 109.5 . . ?
H03B C03E H03C 109.5 . . ?
C03B C03F C03D 113.8(10) . . ?
C03B C03F C55 119.8(11) . . ?
C03D C03F C55 126.1(12) . . ?
C03A C03G H03D 109.5 . . ?
C03A C03G H03E 109.5 . . ?
C03A C03G H03F 109.5 . . ?
H03D C03G H03E 109.5 . . ?
H03D C03G H03F 109.5 . . ?
H03E C03G H03F 109.5 . . ?
C035 C2 H2A 109.5 . . ?
C035 C2 H2B 109.5 . . ?
C035 C2 H2C 109.5 . . ?
H2A C2 H2B 109.5 . . ?
H2A C2 H2C 109.5 . . ?
H2B C2 H2C 109.5 . . ?
C03A C03L H03G 109.5 . . ?
C03A C03L H03H 109.5 . . ?
C03A C03L H03I 109.5 . . ?
H03G C03L H03H 109.5 . . ?
H03G C03L H03I 109.5 . . ?
H03H C03L H03I 109.5 . . ?
C035 C1 H1A 109.5 . . ?
C035 C1 H1B 109.5 . . ?
C035 C1 H1C 109.5 . . ?
H1A C1 H1B 109.5 . . ?
H1A C1 H1C 109.5 . . ?
H1B C1 H1C 109.5 . . ?
C32 C31 H31 120.0 . . ?
C32 C31 C30 120.1(9) . . ?
C30 C31 H31 120.0 . . ?
C31 C32 C36 119.2(9) . . ?
C33 C32 C31 120.4(10) . . ?
C33 C32 C36 120.4(10) . . ?
C32 C33 H33 119.9 . . ?
C32 C33 C34 120.1(11) . . ?
C34 C33 H33 119.9 . . ?
C31 C30 H30 120.9 . . ?
C31 C30 C35 118.3(11) . . ?
C35 C30 H30 120.9 . . ?
C30 C35 H35 120.3 . . ?
C34 C35 C30 119.4(13) . . ?
C34 C35 H35 120.3 . . ?
C33 C34 H34 119.2 . . ?
C35 C34 C33 121.7(13) . . ?
C35 C34 H34 119.2 . . ?
C32 C36 H36A 109.5 . . ?
C32 C36 H36B 109.5 . . ?
C32 C36 H36C 109.5 . . ?
H36A C36 H36B 109.5 . . ?
H36A C36 H36C 109.5 . . ?
H36B C36 H36C 109.5 . . ?
C035 C50 H50A 109.5 . . ?
C035 C50 H50B 109.5 . . ?
C035 C50 H50C 109.5 . . ?
H50A C50 H50B 109.5 . . ?
H50A C50 H50C 109.5 . . ?
H50B C50 H50C 109.5 . . ?
H56A C56 H56B 109.5 . . ?
H56A C56 H56C 109.5 . . ?
H56B C56 H56C 109.5 . . ?
C55 C56 H56A 109.5 . . ?
C55 C56 H56B 109.5 . . ?
C55 C56 H56C 109.5 . . ?
C03F C55 C56 118.5(13) . . ?
C03F C55 C3 103.4(11) . . ?
C56 C55 C3 103.2(11) . . ?
C57 C55 C03F 115.0(12) . . ?
C57 C55 C56 115.9(13) . . ?
C57 C55 C3 96.1(13) . . ?
C55 C57 H57A 109.5 . . ?
C55 C57 H57B 109.5 . . ?
C55 C57 H57C 109.5 . . ?
H57A C57 H57B 109.5 . . ?
H57A C57 H57C 109.5 . . ?
H57B C57 H57C 109.5 . . ?
C55 C3 H3A 109.5 . . ?
C55 C3 H3B 109.5 . . ?
C55 C3 H3C 109.5 . . ?
H3A C3 H3B 109.5 . . ?
H3A C3 H3C 109.5 . . ?
H3B C3 H3C 109.5 . . ?

loop_
_geom_bond_atom_site_label_1
_geom_bond_atom_site_label_2
_geom_bond_distance
_geom_bond_site_symmetry_2
_geom_bond_publ_flag
S1 N1 1.601(7) . ?
S1 N2D 1.623(7) . ?
S4 N3C 1.605(6) . ?
S4 N4E 1.616(8) . ?
S2 N7A 1.607(7) . ?
S2 N8I 1.620(8) . ?
S7 N9B 1.600(7) . ?
S7 N10L 1.603(8) . ?
S6 N15H 1.613(7) . ?
S6 N16O 1.629(8) . ?
S3 N6J 1.608(6) . ?
S3 N5N 1.607(8) . ?
S5 N13K 1.621(8) . ?
S5 N14N 1.593(9) . ?
S8 N11P 1.614(7) . ?
S8 N12W 1.617(10) . ?
N1 C01K 1.335(9) . ?
N7A C012 1.337(9) . ?
N9B C010 1.322(10) . ?
N3C C00U 1.354(8) . ?
N2D C01T 1.351(10) . ?
N4E C017 1.374(9) . ?
C00F C1G 1.427(9) . ?
C00F C4Q 1.403(9) . ?
C00F C2T 1.437(9) . ?
C1G C01A 1.418(9) . ?
C1G C01M 1.425(10) . ?
N15H C01H 1.327(9) . ?
N8I C028 1.314(9) . ?
N6J C01P 1.342(9) . ?
N13K C02L 1.322(9) . ?
N10L C027 1.335(10) . ?
C5M H5M 0.9500 . ?
C5M C01B 1.402(9) . ?
C5M C029 1.397(9) . ?
N5N C01V 1.355(9) . ?
N16O C01C 1.359(9) . ?
N11P C016 1.326(10) . ?
C4Q C00Z 1.406(9) . ?
C4Q C01R 1.469(9) . ?
C3R C00Y 1.431(9) . ?
C3R C00Z 1.421(9) . ?
C3R C014 1.409(9) . ?
C6S H6S 0.9500 . ?
C6S C015 1.379(10) . ?
C6S C01B 1.378(10) . ?
C2T C00X 1.429(10) . ?
C2T C014 1.410(9) . ?
C00U C013 1.444(9) . ?
C00U C017 1.432(9) . ?
C00V C011 1.405(9) . ?
C00V C01L 1.453(9) . ?
C00V C01Q 1.423(9) . ?
N12W C02F 1.360(9) . ?
C00X C01G 1.406(9) . ?
C00X C01K 1.444(9) . ?
C00Y C01F 1.425(9) . ?
C00Y C026 1.392(9) . ?
C00Z C01X 1.449(9) . ?
C010 C027 1.443(10) . ?
C010 C02R 1.440(10) . ?
C011 C01Y 1.464(9) . ?
C011 C025 1.414(10) . ?
C012 C01R 1.451(10) . ?
C012 C028 1.439(9) . ?
C013 C014 1.448(9) . ?
C013 C01J 1.389(9) . ?
C015 C01I 1.485(9) . ?
C015 C01Q 1.428(9) . ?
C016 C018 1.449(9) . ?
C016 C02F 1.427(10) . ?
C017 C019 1.391(9) . ?
C018 C01I 1.381(10) . ?
C018 C01L 1.446(9) . ?
C019 H019 0.9500 . ?
C019 C01E 1.348(10) . ?
C01A C020 1.455(10) . ?
C01A C02Q 1.393(10) . ?
C01B C01D 1.526(10) . ?
C01C C01H 1.438(10) . ?
C01C C01O 1.425(11) . ?
C01D C02J 1.514(11) . ?
C01D C02S 1.547(10) . ?
C01D C02V 1.562(10) . ?
C01E H01E 0.9500 . ?
C01E C01J 1.443(9) . ?
C01F C01J 1.459(9) . ?
C01F C023 1.394(10) . ?
C01G C01M 1.447(10) . ?
C01G C02C 1.430(10) . ?
C01H C01Y 1.458(9) . ?
C01I C02P 1.414(10) . ?
C01K C01T 1.431(10) . ?
C01L C01Z 1.396(10) . ?
C01M C02I 1.393(10) . ?
C01N C01U 1.430(10) . ?
C01N C01W 1.412(10) . ?
C01N C02U 1.434(13) . ?
C01O H01O 0.9500 . ?
C01O C02A 1.328(10) . ?
C01P C01V 1.413(10) . ?
C01P C01X 1.458(9) . ?
C01Q C029 1.422(9) . ?
C01R C020 1.393(9) . ?
C01S C01X 1.393(9) . ?
C01S C026 1.434(10) . ?
C01S C02E 1.456(9) . ?
C01T C02B 1.406(10) . ?
C01U H01U 0.9500 . ?
C01U C02M 1.354(12) . ?
C01V C02G 1.445(11) . ?
C01W C025 1.446(9) . ?
C01W C02L 1.436(11) . ?
C01Y C021 1.376(10) . ?
C01Z C022 1.404(9) . ?
C01Z C02R 1.459(10) . ?
C020 C02D 1.422(9) . ?
C021 C029 1.460(9) . ?
C021 C02A 1.440(9) . ?
C022 C025 1.441(10) . ?
C022 C02K 1.426(10) . ?
C023 H023 0.9500 . ?
C023 C02H 1.357(11) . ?
C024 H024 0.9500 . ?
C024 C028 1.435(10) . ?
C024 C02D 1.365(10) . ?
C026 C02O 1.404(10) . ?
C027 C030 1.423(12) . ?
C02A H02A 0.9500 . ?
C02B H02B 0.9500 . ?
C02B C02C 1.369(10) . ?
C02C H02C 0.9500 . ?
C02D H02D 0.9500 . ?
C02E H02E 0.9500 . ?
C02E C02G 1.320(11) . ?
C02F C02T 1.401(12) . ?
C02G H02G 0.9500 . ?
C02H C02O 1.425(11) . ?
C02H C03A 1.526(11) . ?
C02I H02I 0.9500 . ?
C02I C02Y 1.379(11) . ?
C02J H02F 0.9800 . ?
C02J H02H 0.9800 . ?
C02J H02J 0.9800 . ?
C02K C02U 1.450(12) . ?
C02K C037 1.407(13) . ?
C02L C02W 1.461(9) . ?
C02M H02M 0.9500 . ?
C02M C02W 1.368(12) . ?
N14N C02W 1.364(11) . ?
C02O H02O 0.9500 . ?
C02P H02P 0.9500 . ?
C02P C02T 1.369(11) . ?
C02Q H02Q 0.9500 . ?
C02Q C02Y 1.406(11) . ?
C02R C034 1.373(10) . ?
C02S H02K 0.9800 . ?
C02S H02L 0.9800 . ?
C02S H02N 0.9800 . ?
C02T H02T 0.9500 . ?
C02U C03B 1.412(14) . ?
C02V H02R 0.9800 . ?
C02V H02S 0.9800 . ?
C02V H02U 0.9800 . ?
C02Y C035 1.548(12) . ?
C030 H030 0.9500 . ?
C030 C031 1.310(12) . ?
C031 H031 0.9500 . ?
C031 C034 1.454(11) . ?
C034 C037 1.458(13) . ?
C035 C2 1.624(17) . ?
C035 C1 1.411(13) . ?
C035 C50 1.542(13) . ?
C037 C03D 1.394(14) . ?
C03A C03E 1.447(14) . ?
C03A C03G 1.505(18) . ?
C03A C03L 1.54(2) . ?
C03B H03J 0.9500 . ?
C03B C03F 1.394(15) . ?
C03D H03K 0.9500 . ?
C03D C03F 1.385(15) . ?
C03E H03A 0.9800 . ?
C03E H03B 0.9800 . ?
C03E H03C 0.9800 . ?
C03F C55 1.442(12) . ?
C03G H03D 0.9800 . ?
C03G H03E 0.9800 . ?
C03G H03F 0.9800 . ?
C2 H2A 0.9800 . ?
C2 H2B 0.9800 . ?
C2 H2C 0.9800 . ?
C03L H03G 0.9800 . ?
C03L H03H 0.9800 . ?
C03L H03I 0.9800 . ?
C1 H1A 0.9800 . ?
C1 H1B 0.9800 . ?
C1 H1C 0.9800 . ?
C31 H31 0.9500 . ?
C31 C32 1.368(13) . ?
C31 C30 1.390(14) . ?
C32 C33 1.335(13) . ?
C32 C36 1.523(15) . ?
C33 H33 0.9500 . ?
C33 C34 1.396(17) . ?
C30 H30 0.9500 . ?
C30 C35 1.428(17) . ?
C35 H35 0.9500 . ?
C35 C34 1.307(17) . ?
C34 H34 0.9500 . ?
C36 H36A 0.9800 . ?
C36 H36B 0.9800 . ?
C36 H36C 0.9800 . ?
C50 H50A 0.9800 . ?
C50 H50B 0.9800 . ?
C50 H50C 0.9800 . ?
C56 H56A 0.9800 . ?
C56 H56B 0.9800 . ?
C56 H56C 0.9800 . ?
C56 C55 1.53(2) . ?
C55 C57 1.424(19) . ?
C55 C3 1.77(2) . ?
C57 H57A 0.9800 . ?
C57 H57B 0.9800 . ?
C57 H57C 0.9800 . ?
C3 H3A 0.9800 . ?
C3 H3B 0.9800 . ?
C3 H3C 0.9800 . ?

loop_
_geom_torsion_atom_site_label_1
_geom_torsion_atom_site_label_2
_geom_torsion_atom_site_label_3
_geom_torsion_atom_site_label_4
_geom_torsion
_geom_torsion_site_symmetry_1
_geom_torsion_site_symmetry_2
_geom_torsion_site_symmetry_3
_geom_torsion_site_symmetry_4
_geom_torsion_publ_flag
S1 N1 C01K C00X 178.7(5) . . . . ?
S1 N1 C01K C01T -1.4(6) . . . . ?
S1 N2D C01T C01K -1.3(7) . . . . ?
S1 N2D C01T C02B 173.4(7) . . . . ?
S4 N3C C00U C013 -177.3(5) . . . . ?
S4 N3C C00U C017 0.3(6) . . . . ?
S4 N4E C017 C00U -0.4(7) . . . . ?
S4 N4E C017 C019 176.9(6) . . . . ?
S2 N7A C012 C01R -178.7(5) . . . . ?
S2 N7A C012 C028 -1.5(6) . . . . ?
S2 N8I C028 C012 -2.2(6) . . . . ?
S2 N8I C028 C024 172.6(6) . . . . ?
S7 N9B C010 C027 -3.0(7) . . . . ?
S7 N9B C010 C02R 179.3(6) . . . . ?
S7 N10L C027 C010 -1.4(8) . . . . ?
S7 N10L C027 C030 174.9(7) . . . . ?
S6 N15H C01H C01C -2.5(7) . . . . ?
S6 N15H C01H C01Y -178.8(5) . . . . ?
S6 N16O C01C C01H -1.9(7) . . . . ?
S6 N16O C01C C01O 174.9(6) . . . . ?
S3 N6J C01P C01V 1.0(6) . . . . ?
S3 N6J C01P C01X -174.1(5) . . . . ?
S3 N5N C01V C01P -0.2(7) . . . . ?
S3 N5N C01V C02G 177.0(6) . . . . ?
S5 N13K C02L C01W 178.7(6) . . . . ?
S5 N13K C02L C02W 0.1(7) . . . . ?
S5 N14N C02W C02L 1.3(8) . . . . ?
S5 N14N C02W C02M 175.7(7) . . . . ?
S8 N11P C016 C018 -176.3(5) . . . . ?
S8 N11P C016 C02F 2.2(7) . . . . ?
S8 N12W C02F C016 1.8(7) . . . . ?
S8 N12W C02F C02T 178.1(6) . . . . ?
N1 S1 N2D C01T 0.4(5) . . . . ?
N1 C01K C01T N2D 1.8(8) . . . . ?
N1 C01K C01T C02B -173.2(7) . . . . ?
N7A S2 N8I C028 1.1(5) . . . . ?
N7A C012 C01R C4Q -7.0(9) . . . . ?
N7A C012 C01R C020 166.6(6) . . . . ?
N7A C012 C028 N8I 2.5(8) . . . . ?
N7A C012 C028 C024 -172.6(6) . . . . ?
N9B S7 N10L C027 -0.3(6) . . . . ?
N9B C010 C027 N10L 3.0(9) . . . . ?
N9B C010 C027 C030 -173.5(7) . . . . ?
N9B C010 C02R C01Z -4.9(11) . . . . ?
N9B C010 C02R C034 169.3(7) . . . . ?
N3C S4 N4E C017 0.5(5) . . . . ?
N3C C00U C013 C014 -1.3(9) . . . . ?
N3C C00U C013 C01J 169.3(5) . . . . ?
N3C C00U C017 N4E 0.1(8) . . . . ?
N3C C00U C017 C019 -177.4(6) . . . . ?
N2D S1 N1 C01K 0.6(5) . . . . ?
N2D C01T C02B C02C -174.1(8) . . . . ?
N4E S4 N3C C00U -0.5(5) . . . . ?
N4E C017 C019 C01E -172.2(6) . . . . ?
C00F C1G C01A C020 -5.8(9) . . . . ?
C00F C1G C01A C02Q 179.5(6) . . . . ?
C00F C1G C01M C01G -4.9(9) . . . . ?
C00F C1G C01M C02I -177.2(6) . . . . ?
C00F C4Q C00Z C3R -31.5(8) . . . . ?
C00F C4Q C00Z C01X 145.3(6) . . . . ?
C00F C4Q C01R C012 160.5(5) . . . . ?
C00F C4Q C01R C020 -12.8(8) . . . . ?
C00F C2T C00X C01G -15.7(9) . . . . ?
C00F C2T C00X C01K 160.3(6) . . . . ?
C00F C2T C014 C3R -30.3(8) . . . . ?
C00F C2T C014 C013 146.5(6) . . . . ?
C1G C00F C4Q C00Z -164.9(6) . . . . ?
C1G C00F C4Q C01R 15.7(8) . . . . ?
C1G C00F C2T C00X 17.2(8) . . . . ?
C1G C00F C2T C014 -164.2(5) . . . . ?
C1G C01A C020 C01R 8.4(9) . . . . ?
C1G C01A C020 C02D -172.9(6) . . . . ?
C1G C01A C02Q C02Y 0.2(10) . . . . ?
C1G C01M C02I C02Y -5.0(11) . . . . ?
N15H S6 N16O C01C 0.5(5) . . . . ?
N15H C01H C01Y C011 -3.8(9) . . . . ?
N15H C01H C01Y C021 170.5(6) . . . . ?
N8I S2 N7A C012 0.2(5) . . . . ?
N6J S3 N5N C01V 0.7(5) . . . . ?
N6J C01P C01V N5N -0.6(8) . . . . ?
N6J C01P C01V C02G -177.9(6) . . . . ?
N6J C01P C01X C00Z -1.1(9) . . . . ?
N6J C01P C01X C01S 168.4(6) . . . . ?
N13K S5 N14N C02W -1.2(6) . . . . ?
N13K C02L C02W C02M -175.7(7) . . . . ?
N13K C02L C02W N14N -1.0(9) . . . . ?
N10L S7 N9B C010 2.1(5) . . . . ?
N10L C027 C030 C031 -175.6(9) . . . . ?
C5M C01B C01D C02J 118.8(7) . . . . ?
C5M C01B C01D C02S -120.9(7) . . . . ?
C5M C01B C01D C02V -2.5(9) . . . . ?
N5N S3 N6J C01P -1.0(5) . . . . ?
N5N C01V C02G C02E -170.2(7) . . . . ?
N16O S6 N15H C01H 1.2(5) . . . . ?
N16O C01C C01H N15H 3.0(8) . . . . ?
N16O C01C C01H C01Y 179.7(5) . . . . ?
N16O C01C C01O C02A -176.4(7) . . . . ?
N11P S8 N12W C02F -0.5(6) . . . . ?
N11P C016 C018 C01I 170.4(6) . . . . ?
N11P C016 C018 C01L -6.8(10) . . . . ?
N11P C016 C02F N12W -2.7(9) . . . . ?
N11P C016 C02F C02T -179.2(7) . . . . ?
C4Q C00F C1G C01A -6.6(9) . . . . ?
C4Q C00F C1G C01M 172.8(6) . . . . ?
C4Q C00F C2T C00X -162.7(5) . . . . ?
C4Q C00F C2T C014 15.9(8) . . . . ?
C4Q C00Z C01X C01P -27.1(9) . . . . ?
C4Q C00Z C01X C01S 163.8(6) . . . . ?
C4Q C01R C020 C01A 0.9(8) . . . . ?
C4Q C01R C020 C02D -177.7(5) . . . . ?
C3R C00Y C01F C01J -3.9(8) . . . . ?
C3R C00Y C01F C023 179.0(6) . . . . ?
C3R C00Y C026 C01S -8.9(9) . . . . ?
C3R C00Y C026 C02O 178.3(6) . . . . ?
C3R C00Z C01X C01P 149.6(6) . . . . ?
C3R C00Z C01X C01S -19.5(9) . . . . ?
C6S C015 C01I C018 174.5(6) . . . . ?
C6S C015 C01I C02P -5.4(10) . . . . ?
C6S C015 C01Q C00V -175.6(6) . . . . ?
C6S C015 C01Q C029 2.5(9) . . . . ?
C6S C01B C01D C02J -60.8(8) . . . . ?
C6S C01B C01D C02S 59.6(8) . . . . ?
C6S C01B C01D C02V 178.0(6) . . . . ?
C2T C00F C1G C01A 173.5(6) . . . . ?
C2T C00F C1G C01M -7.1(9) . . . . ?
C2T C00F C4Q C00Z 15.0(8) . . . . ?
C2T C00F C4Q C01R -164.4(5) . . . . ?
C2T C00X C01G C01M 3.7(9) . . . . ?
C2T C00X C01G C02C -173.8(6) . . . . ?
C2T C00X C01K N1 -7.9(10) . . . . ?
C2T C00X C01K C01T 172.3(6) . . . . ?
C00U C013 C014 C3R 155.5(5) . . . . ?
C00U C013 C014 C2T -21.3(9) . . . . ?
C00U C013 C01J C01E 10.9(8) . . . . ?
C00U C013 C01J C01F -167.2(5) . . . . ?
C00U C017 C019 C01E 4.9(10) . . . . ?
C00V C011 C01Y C01H 156.3(5) . . . . ?
C00V C011 C01Y C021 -17.8(8) . . . . ?
C00V C011 C025 C01W 148.9(6) . . . . ?
C00V C011 C025 C022 -31.7(8) . . . . ?
C00V C01L C01Z C022 -30.0(8) . . . . ?
C00V C01L C01Z C02R 147.4(6) . . . . ?
C00V C01Q C029 C5M 173.9(6) . . . . ?
C00V C01Q C029 C021 -9.0(8) . . . . ?
N12W S8 N11P C016 -1.0(5) . . . . ?
N12W C02F C02T C02P -171.5(7) . . . . ?
C00X C2T C014 C3R 148.2(6) . . . . ?
C00X C2T C014 C013 -35.0(9) . . . . ?
C00X C01G C01M C1G 6.6(9) . . . . ?
C00X C01G C01M C02I 178.6(7) . . . . ?
C00X C01G C02C C02B -3.6(12) . . . . ?
C00X C01K C01T N2D -178.3(6) . . . . ?
C00X C01K C01T C02B 6.7(10) . . . . ?
C00Y C3R C00Z C4Q -162.3(5) . . . . ?
C00Y C3R C00Z C01X 20.7(8) . . . . ?
C00Y C3R C014 C2T -166.4(5) . . . . ?
C00Y C3R C014 C013 16.5(8) . . . . ?
C00Y C01F C01J C013 5.7(8) . . . . ?
C00Y C01F C01J C01E -172.4(5) . . . . ?
C00Y C01F C023 C02H 5.9(12) . . . . ?
C00Y C026 C02O C02H -0.3(11) . . . . ?
C00Z C4Q C01R C012 -18.9(9) . . . . ?
C00Z C4Q C01R C020 167.8(6) . . . . ?
C00Z C3R C00Y C01F 171.9(5) . . . . ?
C00Z C3R C00Y C026 -7.0(8) . . . . ?
C00Z C3R C014 C2T 14.1(8) . . . . ?
C00Z C3R C014 C013 -162.9(5) . . . . ?
C010 C027 C030 C031 0.5(13) . . . . ?
C010 C02R C034 C031 7.3(12) . . . . ?
C010 C02R C034 C037 -172.2(8) . . . . ?
C011 C00V C01L C018 -160.3(5) . . . . ?
C011 C00V C01L C01Z 15.2(8) . . . . ?
C011 C00V C01Q C015 171.8(6) . . . . ?
C011 C00V C01Q C029 -6.3(9) . . . . ?
C011 C01Y C021 C029 2.9(9) . . . . ?
C011 C01Y C021 C02A -179.9(5) . . . . ?
C012 C01R C020 C01A -172.8(5) . . . . ?
C012 C01R C020 C02D 8.6(8) . . . . ?
C013 C00U C017 N4E 177.8(5) . . . . ?
C013 C00U C017 C019 0.3(9) . . . . ?
C014 C3R C00Y C01F -7.6(8) . . . . ?
C014 C3R C00Y C026 173.6(6) . . . . ?
C014 C3R C00Z C4Q 17.1(8) . . . . ?
C014 C3R C00Z C01X -159.9(5) . . . . ?
C014 C2T C00X C01G 165.9(6) . . . . ?
C014 C2T C00X C01K -18.1(10) . . . . ?
C014 C013 C01J C01E -178.3(5) . . . . ?
C014 C013 C01J C01F 3.6(8) . . . . ?
C015 C6S C01B C5M -3.9(10) . . . . ?
C015 C6S C01B C01D 175.6(6) . . . . ?
C015 C01I C02P C02T 170.5(7) . . . . ?
C015 C01Q C029 C5M -4.2(9) . . . . ?
C015 C01Q C029 C021 172.9(5) . . . . ?
C016 C018 C01I C015 -167.2(5) . . . . ?
C016 C018 C01I C02P 12.7(9) . . . . ?
C016 C018 C01L C00V 156.2(6) . . . . ?
C016 C018 C01L C01Z -18.7(10) . . . . ?
C016 C02F C02T C02P 4.5(11) . . . . ?
C017 C00U C013 C014 -178.7(5) . . . . ?
C017 C00U C013 C01J -8.1(8) . . . . ?
C017 C019 C01E C01J -2.1(10) . . . . ?
C018 C016 C02F N12W 175.8(6) . . . . ?
C018 C016 C02F C02T -0.6(10) . . . . ?
C018 C01I C02P C02T -9.4(11) . . . . ?
C018 C01L C01Z C022 145.0(6) . . . . ?
C018 C01L C01Z C02R -37.6(10) . . . . ?
C019 C01E C01J C013 -6.4(9) . . . . ?
C019 C01E C01J C01F 171.7(6) . . . . ?
C01A C1G C01M C01G 174.6(6) . . . . ?
C01A C1G C01M C02I 2.2(9) . . . . ?
C01A C020 C02D C024 -179.8(6) . . . . ?
C01A C02Q C02Y C02I -2.8(12) . . . . ?
C01A C02Q C02Y C035 -177.1(8) . . . . ?
C01B C5M C029 C01Q 1.9(9) . . . . ?
C01B C5M C029 C021 -175.0(6) . . . . ?
C01B C6S C015 C01I -170.4(6) . . . . ?
C01B C6S C015 C01Q 1.6(10) . . . . ?
C01C C01H C01Y C011 -180.0(5) . . . . ?
C01C C01H C01Y C021 -5.6(8) . . . . ?
C01C C01O C02A C021 -0.1(10) . . . . ?
C01F C00Y C026 C01S 172.2(6) . . . . ?
C01F C00Y C026 C02O -0.5(9) . . . . ?
C01F C023 C02H C02O -6.7(13) . . . . ?
C01F C023 C02H C03A 174.8(10) . . . . ?
C01G C00X C01K N1 168.3(6) . . . . ?
C01G C00X C01K C01T -11.6(9) . . . . ?
C01G C01M C02I C02Y -177.1(7) . . . . ?
C01H C01C C01O C02A 0.2(10) . . . . ?
C01H C01Y C021 C029 -171.4(5) . . . . ?
C01H C01Y C021 C02A 5.8(8) . . . . ?
C01I C015 C01Q C00V -3.3(9) . . . . ?
C01I C015 C01Q C029 174.8(5) . . . . ?
C01I C018 C01L C00V -20.8(9) . . . . ?
C01I C018 C01L C01Z 164.3(6) . . . . ?
C01I C02P C02T C02F 0.3(12) . . . . ?
C01J C013 C014 C3R -14.5(8) . . . . ?
C01J C013 C014 C2T 168.6(5) . . . . ?
C01J C01F C023 C02H -171.1(8) . . . . ?
C01K C00X C01G C01M -172.5(6) . . . . ?
C01K C00X C01G C02C 10.0(9) . . . . ?
C01K C01T C02B C02C 0.3(12) . . . . ?
C01L C00V C011 C01Y -161.2(5) . . . . ?
C01L C00V C011 C025 16.1(9) . . . . ?
C01L C00V C01Q C015 -7.7(9) . . . . ?
C01L C00V C01Q C029 174.2(6) . . . . ?
C01L C018 C01I C015 10.0(9) . . . . ?
C01L C018 C01I C02P -170.1(6) . . . . ?
C01L C01Z C022 C025 14.3(9) . . . . ?
C01L C01Z C022 C02K -163.6(6) . . . . ?
C01L C01Z C02R C010 -18.8(10) . . . . ?
C01L C01Z C02R C034 167.2(7) . . . . ?
C01M C1G C01A C020 174.8(6) . . . . ?
C01M C1G C01A C02Q 0.1(9) . . . . ?
C01M C01G C02C C02B 178.9(7) . . . . ?
C01M C02I C02Y C02Q 5.3(12) . . . . ?
C01M C02I C02Y C035 179.8(7) . . . . ?
C01N C01U C02M C02W -0.5(14) . . . . ?
C01N C01W C025 C011 164.1(6) . . . . ?
C01N C01W C025 C022 -15.3(9) . . . . ?
C01N C01W C02L N13K 171.6(6) . . . . ?
C01N C01W C02L C02W -9.8(9) . . . . ?
C01N C02U C03B C03F -170.1(12) . . . . ?
C01O C01C C01H N15H -174.0(6) . . . . ?
C01O C01C C01H C01Y 2.7(9) . . . . ?
C01P C01V C02G C02E 6.8(10) . . . . ?
C01Q C00V C011 C01Y 19.3(8) . . . . ?
C01Q C00V C011 C025 -163.4(5) . . . . ?
C01Q C00V C01L C018 19.2(8) . . . . ?
C01Q C00V C01L C01Z -165.3(5) . . . . ?
C01Q C015 C01I C018 2.4(9) . . . . ?
C01Q C015 C01I C02P -177.6(6) . . . . ?
C01R C4Q C00Z C3R 148.0(6) . . . . ?
C01R C4Q C00Z C01X -35.3(9) . . . . ?
C01R C012 C028 N8I 180.0(5) . . . . ?
C01R C012 C028 C024 4.8(9) . . . . ?
C01R C020 C02D C024 -1.3(10) . . . . ?
C01S C026 C02O C02H -173.0(7) . . . . ?
C01S C02E C02G C01V -2.5(11) . . . . ?
C01T C02B C02C C01G -1.9(12) . . . . ?
C01U C01N C01W C025 -174.8(7) . . . . ?
C01U C01N C01W C02L 9.3(10) . . . . ?
C01U C01N C02U C02K -174.1(8) . . . . ?
C01U C01N C02U C03B -2.2(16) . . . . ?
C01U C02M C02W C02L -0.2(13) . . . . ?
C01U C02M C02W N14N -174.1(8) . . . . ?
C01V C01P C01X C00Z -175.9(6) . . . . ?
C01V C01P C01X C01S -6.4(9) . . . . ?
C01W C01N C01U C02M -4.3(12) . . . . ?
C01W C01N C02U C02K 6.2(14) . . . . ?
C01W C01N C02U C03B 178.1(10) . . . . ?
C01W C02L C02W C02M 5.5(10) . . . . ?
C01W C02L C02W N14N -179.7(6) . . . . ?
C01X C01P C01V N5N 174.9(6) . . . . ?
C01X C01P C01V C02G -2.4(9) . . . . ?
C01X C01S C026 C00Y 10.4(9) . . . . ?
C01X C01S C026 C02O -177.1(6) . . . . ?
C01X C01S C02E C02G -6.5(10) . . . . ?
C01Y C011 C025 C01W -34.1(10) . . . . ?
C01Y C011 C025 C022 145.3(6) . . . . ?
C01Y C021 C029 C5M -172.5(6) . . . . ?
C01Y C021 C029 C01Q 10.5(8) . . . . ?
C01Y C021 C02A C01O -3.1(10) . . . . ?
C01Z C022 C025 C011 17.3(9) . . . . ?
C01Z C022 C025 C01W -163.3(6) . . . . ?
C01Z C022 C02K C02U 174.2(8) . . . . ?
C01Z C022 C02K C037 -9.7(12) . . . . ?
C01Z C02R C034 C031 -178.5(8) . . . . ?
C01Z C02R C034 C037 2.1(12) . . . . ?
C020 C01A C02Q C02Y -174.5(7) . . . . ?
C022 C01Z C02R C010 158.6(6) . . . . ?
C022 C01Z C02R C034 -15.4(10) . . . . ?
C022 C02K C02U C01N -6.9(14) . . . . ?
C022 C02K C02U C03B -179.3(9) . . . . ?
C022 C02K C037 C034 -3.7(16) . . . . ?
C022 C02K C037 C03D -178.2(10) . . . . ?
C023 C01F C01J C013 -177.3(6) . . . . ?
C023 C01F C01J C01E 4.5(9) . . . . ?
C023 C02H C02O C026 3.8(13) . . . . ?
C023 C02H C03A C03E -169.8(11) . . . . ?
C023 C02H C03A C03G 63.9(16) . . . . ?
C023 C02H C03A C03L -48.3(15) . . . . ?
C025 C011 C01Y C01H -20.8(9) . . . . ?
C025 C011 C01Y C021 165.1(6) . . . . ?
C025 C01W C02L N13K -4.2(11) . . . . ?
C025 C01W C02L C02W 174.4(6) . . . . ?
C025 C022 C02K C02U -3.6(11) . . . . ?
C025 C022 C02K C037 172.4(8) . . . . ?
C026 C00Y C01F C01J 175.0(6) . . . . ?
C026 C00Y C01F C023 -2.1(9) . . . . ?
C026 C01S C01X C00Z 4.0(9) . . . . ?
C026 C01S C01X C01P -165.6(6) . . . . ?
C026 C01S C02E C02G 169.5(7) . . . . ?
C027 C010 C02R C01Z 177.6(6) . . . . ?
C027 C010 C02R C034 -8.1(10) . . . . ?
C027 C030 C031 C034 -1.4(16) . . . . ?
C028 C012 C01R C4Q 176.0(5) . . . . ?
C028 C012 C01R C020 -10.4(8) . . . . ?
C028 C024 C02D C020 -4.7(10) . . . . ?
C029 C5M C01B C6S 2.1(9) . . . . ?
C029 C5M C01B C01D -177.5(6) . . . . ?
C029 C021 C02A C01O 174.1(6) . . . . ?
C02A C021 C029 C5M 10.3(9) . . . . ?
C02A C021 C029 C01Q -166.7(6) . . . . ?
C02C C01G C01M C1G -175.9(6) . . . . ?
C02C C01G C01M C02I -3.9(10) . . . . ?
C02D C024 C028 N8I -171.9(6) . . . . ?
C02D C024 C028 C012 2.7(9) . . . . ?
C02E C01S C01X C00Z -179.9(6) . . . . ?
C02E C01S C01X C01P 10.5(9) . . . . ?
C02E C01S C026 C00Y -165.6(6) . . . . ?
C02E C01S C026 C02O 6.9(10) . . . . ?
C02F C016 C018 C01I -7.9(9) . . . . ?
C02F C016 C018 C01L 174.9(6) . . . . ?
C02I C02Y C035 C2 -92.7(10) . . . . ?
C02I C02Y C035 C1 13.4(13) . . . . ?
C02I C02Y C035 C50 159.0(9) . . . . ?
C02K C022 C025 C011 -164.9(6) . . . . ?
C02K C022 C025 C01W 14.6(9) . . . . ?
C02K C02U C03B C03F 2.0(19) . . . . ?
C02K C037 C03D C03F -7(2) . . . . ?
C02L C01W C025 C011 -20.1(10) . . . . ?
C02L C01W C025 C022 160.4(6) . . . . ?
N14N S5 N13K C02L 0.6(6) . . . . ?
C02O C02H C03A C03E 11.7(18) . . . . ?
C02O C02H C03A C03G -114.6(12) . . . . ?
C02O C02H C03A C03L 133.2(11) . . . . ?
C02Q C01A C020 C01R -176.9(6) . . . . ?
C02Q C01A C020 C02D 1.7(9) . . . . ?
C02Q C02Y C035 C2 81.5(10) . . . . ?
C02Q C02Y C035 C1 -172.3(9) . . . . ?
C02Q C02Y C035 C50 -26.7(12) . . . . ?
C02R C010 C027 N10L -179.1(6) . . . . ?
C02R C010 C027 C030 4.4(11) . . . . ?
C02R C01Z C022 C025 -163.3(6) . . . . ?
C02R C01Z C022 C02K 18.9(9) . . . . ?
C02R C034 C037 C02K 7.4(15) . . . . ?
C02R C034 C037 C03D -178.3(11) . . . . ?
C02U C01N C01U C02M 176.0(9) . . . . ?
C02U C01N C01W C025 4.9(11) . . . . ?
C02U C01N C01W C02L -171.0(8) . . . . ?
C02U C02K C037 C034 172.3(10) . . . . ?
C02U C02K C037 C03D -2.2(17) . . . . ?
C02U C03B C03F C03D -10(2) . . . . ?
C02U C03B C03F C55 174.7(13) . . . . ?
C030 C031 C034 C02R -2.7(16) . . . . ?
C030 C031 C034 C037 176.7(11) . . . . ?
C031 C034 C037 C02K -172.0(10) . . . . ?
C031 C034 C037 C03D 2.2(17) . . . . ?
C034 C037 C03D C03F 178.2(13) . . . . ?
C037 C02K C02U C01N 177.1(10) . . . . ?
C037 C02K C02U C03B 4.6(15) . . . . ?
C037 C03D C03F C03B 13(2) . . . . ?
C037 C03D C03F C55 -172.2(14) . . . . ?
C03A C02H C02O C026 -177.7(10) . . . . ?
C03B C03F C55 C56 14(2) . . . . ?
C03B C03F C55 C57 157.3(15) . . . . ?
C03B C03F C55 C3 -99.3(15) . . . . ?
C03D C03F C55 C56 -160.2(15) . . . . ?
C03D C03F C55 C57 -17(2) . . . . ?
C03D C03F C55 C3 86.4(16) . . . . ?
C31 C32 C33 C34 1.4(12) . . . . ?
C31 C30 C35 C34 -2.2(13) . . . . ?
C32 C31 C30 C35 2.8(11) . . . . ?
C32 C33 C34 C35 -0.8(13) . . . . ?
C30 C31 C32 C33 -2.5(11) . . . . ?
C30 C31 C32 C36 177.6(7) . . . . ?
C30 C35 C34 C33 1.2(14) . . . . ?
C36 C32 C33 C34 -178.7(8) . . . . ?

loop_
_twin_individual_id
_twin_individual_mass_fraction_refined
1 0.99(9)
2 0.01(9)

loop_
_smtbx_masks_void_nr
_smtbx_masks_void_average_x
_smtbx_masks_void_average_y
_smtbx_masks_void_average_z
_smtbx_masks_void_volume
_smtbx_masks_void_count_electrons
_smtbx_masks_void_content
1 0.000 -0.220 0.000 925.1 213.0 ?
2 0.500 -0.249 0.500 225.1 38.7 ?
